data_7106896
loop_
_publ_author_name
'Bin Hu'
'Meng Meng'
'John S. Fossey'
'Weimin Mo'
'Xinquan Hu'
'Wei-Ping Deng'

_publ_section_title
;
 Optically pure bulky (hetero)arylalkyl carbinols via kinetic resolution
;
_journal_name_full Chem.Commun.
_journal_page_first 10632
_journal_paper_doi 10.1039/c1cc14591f
_journal_volume 47
_journal_year 2011
_chemical_absolute_configuration ad
_chemical_formula_sum 'C51 H38 Fe N2'
_chemical_formula_weight 734.68
_chemical_name_systematic
;
?
;
_space_group_IT_number 4
_symmetry_cell_setting monoclinic
_symmetry_space_group_name_Hall 'P 2yb'
_symmetry_space_group_name_H-M 'P 1 21 1'
_atom_sites_solution_hydrogens geom
_atom_sites_solution_primary direct
_atom_sites_solution_secondary difmap
_audit_creation_method SHELXL-97
_cell_angle_alpha 90.00
_cell_angle_beta 104.1870(10)
_cell_angle_gamma 90.00
_cell_formula_units_Z 4
_cell_length_a 11.8838(7)
_cell_length_b 21.2674(13)
_cell_length_c 15.6935(10)
_cell_measurement_reflns_used 7986
_cell_measurement_temperature 293(2)
_cell_measurement_theta_max 54.533
_cell_measurement_theta_min 4.666
_cell_volume 3845.4(4)
_computing_cell_refinement 'Bruker SMART'
_computing_data_collection 'Bruker SMART'
_computing_data_reduction 'Bruker SHELXTL'
_computing_molecular_graphics 'Bruker SHELXTL'
_computing_publication_material 'Bruker SHELXTL'
_computing_structure_refinement 'SHELXL-97 (Sheldrick, 1997)'
_computing_structure_solution 'SHELXS-97 (Sheldrick, 1990)'
_diffrn_ambient_temperature 293(2)
_diffrn_measured_fraction_theta_full 0.997
_diffrn_measured_fraction_theta_max 0.997
_diffrn_measurement_device_type 'CCD area detector'
_diffrn_measurement_method 'phi and omega scans'
_diffrn_radiation_monochromator graphite
_diffrn_radiation_source 'fine-focus sealed tube'
_diffrn_radiation_type MoK\a
_diffrn_radiation_wavelength 0.71073
_diffrn_reflns_av_R_equivalents 0.0325
_diffrn_reflns_av_sigmaI/netI 0.0510
_diffrn_reflns_limit_h_max 14
_diffrn_reflns_limit_h_min -13
_diffrn_reflns_limit_k_max 26
_diffrn_reflns_limit_k_min -25
_diffrn_reflns_limit_l_max 12
_diffrn_reflns_limit_l_min -19
_diffrn_reflns_number 21150
_diffrn_reflns_theta_full 26.00
_diffrn_reflns_theta_max 26.00
_diffrn_reflns_theta_min 2.01
_exptl_absorpt_coefficient_mu 0.431
_exptl_absorpt_correction_T_max 1.00000
_exptl_absorpt_correction_T_min 0.57355
_exptl_absorpt_correction_type empirical
_exptl_absorpt_process_details sadabs
_exptl_crystal_colour red
_exptl_crystal_density_diffrn 1.269
_exptl_crystal_density_method 'not measured'
_exptl_crystal_description prismatic
_exptl_crystal_F_000 1536
_exptl_crystal_size_max 0.422
_exptl_crystal_size_mid 0.357
_exptl_crystal_size_min 0.116
_refine_diff_density_max 0.397
_refine_diff_density_min -0.262
_refine_diff_density_rms 0.040
_refine_ls_abs_structure_details 'Flack H D (1983), Acta Cryst. A39, 876-881'
_refine_ls_abs_structure_Flack -0.005(11)
_refine_ls_extinction_method none
_refine_ls_goodness_of_fit_ref 0.951
_refine_ls_hydrogen_treatment constr
_refine_ls_matrix_type full
_refine_ls_number_parameters 973
_refine_ls_number_reflns 14472
_refine_ls_number_restraints 1
_refine_ls_restrained_S_all 0.951
_refine_ls_R_factor_all 0.0525
_refine_ls_R_factor_gt 0.0417
_refine_ls_shift/su_max 0.026
_refine_ls_shift/su_mean 0.005
_refine_ls_structure_factor_coef Fsqd
_refine_ls_weighting_details 'calc w=1/[\s^2^(Fo^2^)+(0.0482P)^2^+0.0000P] where P=(Fo^2^+2Fc^2^)/3'
_refine_ls_weighting_scheme calc
_refine_ls_wR_factor_gt 0.0930
_refine_ls_wR_factor_ref 0.0974
_reflns_number_gt 11624
_reflns_number_total 14472
_reflns_threshold_expression >2sigma(I)
_cod_data_source_file c1cc14591f.txt
_cod_data_source_block cd201500
_cod_original_sg_symbol_H-M P2(1)
_cod_database_code 7106896

loop_
_symmetry_equiv_pos_as_xyz
'x, y, z'
'-x, y+1/2, -z'

loop_
_atom_site_label
_atom_site_type_symbol
_atom_site_fract_x
_atom_site_fract_y
_atom_site_fract_z
_atom_site_U_iso_or_equiv
_atom_site_adp_type
_atom_site_occupancy
_atom_site_symmetry_multiplicity
_atom_site_calc_flag
_atom_site_refinement_flags
Fe1 Fe 0.50154(3) 0.529067(18) 0.52547(2) 0.03841(11) Uani 1 1 d .
Fe2 Fe 0.48915(3) 0.03578(2) 0.03053(2) 0.03850(12) Uani 1 1 d .
N1 N 0.6781(2) 0.46289(13) 0.69169(17) 0.0463(7) Uani 1 1 d .
N2 N 0.7466(2) 0.37295(14) 0.76166(17) 0.0619(7) Uani 1 1 d .
N3 N 0.6820(2) 0.08960(14) 0.19707(17) 0.0498(7) Uani 1 1 d .
N4 N 0.8525(3) 0.07671(16) 0.29647(19) 0.0791(9) Uani 1 1 d .
C1 C 0.5852(3) 0.50143(17) 0.6570(2) 0.0425(8) Uani 1 1 d .
C2 C 0.5761(3) 0.56769(18) 0.6466(2) 0.0507(9) Uani 1 1 d .
H2 H 0.6403 0.5979 0.6599 0.061 Uiso 1 1 calc R
C3 C 0.4570(3) 0.58212(19) 0.6186(2) 0.0544(9) Uani 1 1 d .
H3 H 0.4244 0.6246 0.6097 0.065 Uiso 1 1 calc R
C4 C 0.3929(3) 0.5266(2) 0.60681(19) 0.0558(9) Uani 1 1 d .
H4 H 0.3081 0.5234 0.5887 0.067 Uiso 1 1 calc R
C5 C 0.4727(3) 0.47504(18) 0.6298(2) 0.0471(9) Uani 1 1 d .
C6 C 0.4582(3) 0.40906(16) 0.63704(18) 0.0525(8) Uani 1 1 d .
H6 H 0.3858 0.3908 0.6151 0.063 Uiso 1 1 calc R
C7 C 0.5480(3) 0.37370(15) 0.67503(19) 0.0544(8) Uani 1 1 d .
H7 H 0.5383 0.3305 0.6784 0.065 Uiso 1 1 calc R
C8 C 0.6606(3) 0.40080(16) 0.71131(19) 0.0491(8) Uani 1 1 d .
C9 C 0.7941(3) 0.48186(16) 0.7386(2) 0.0553(8) Uani 1 1 d .
H9A H 0.7920 0.5147 0.7812 0.066 Uiso 1 1 calc R
H9B H 0.8394 0.4961 0.6987 0.066 Uiso 1 1 calc R
C10 C 0.8420(3) 0.41916(18) 0.7843(2) 0.0576(9) Uani 1 1 d .
H10 H 0.8609 0.4258 0.8480 0.069 Uiso 1 1 calc R
C11 C 0.9470(3) 0.39220(18) 0.7605(3) 0.0602(9) Uani 1 1 d .
C12 C 1.0390(4) 0.3678(2) 0.8265(3) 0.0859(14) Uani 1 1 d .
H12 H 1.0377 0.3710 0.8853 0.103 Uiso 1 1 calc R
C13 C 1.1309(4) 0.3391(2) 0.8033(4) 0.0967(16) Uani 1 1 d .
H13 H 1.1914 0.3226 0.8468 0.116 Uiso 1 1 calc R
C14 C 1.1342(5) 0.3346(2) 0.7180(5) 0.1042(18) Uani 1 1 d .
H14 H 1.1969 0.3151 0.7034 0.125 Uiso 1 1 calc R
C15 C 1.0465(4) 0.3585(2) 0.6535(4) 0.0958(16) Uani 1 1 d .
H15 H 1.0501 0.3550 0.5951 0.115 Uiso 1 1 calc R
C16 C 0.9522(4) 0.3877(2) 0.6734(3) 0.0737(12) Uani 1 1 d .
H16 H 0.8929 0.4041 0.6289 0.088 Uiso 1 1 calc R
C17 C 0.4090(3) 0.50519(15) 0.4012(2) 0.0365(8) Uani 1 1 d .
C18 C 0.5204(3) 0.47431(16) 0.4206(2) 0.0388(8) Uani 1 1 d .
C19 C 0.6068(2) 0.52144(16) 0.43923(17) 0.0366(7) Uani 1 1 d .
C20 C 0.5500(3) 0.58223(16) 0.4310(2) 0.0373(7) Uani 1 1 d .
C21 C 0.4277(3) 0.57169(16) 0.4082(2) 0.0395(8) Uani 1 1 d .
C22 C 0.2964(2) 0.47225(16) 0.3699(2) 0.0415(8) Uani 1 1 d .
C23 C 0.2202(3) 0.49257(18) 0.2923(2) 0.0524(9) Uani 1 1 d .
H23 H 0.2368 0.5289 0.2647 0.063 Uiso 1 1 calc R
C24 C 0.1213(3) 0.4594(2) 0.2567(2) 0.0645(10) Uani 1 1 d .
H24 H 0.0709 0.4731 0.2050 0.077 Uiso 1 1 calc R
C25 C 0.0964(3) 0.4053(2) 0.2976(3) 0.0692(12) Uani 1 1 d .
H25 H 0.0298 0.3824 0.2728 0.083 Uiso 1 1 calc R
C26 C 0.1688(3) 0.3855(2) 0.3736(3) 0.0640(11) Uani 1 1 d .
H26 H 0.1515 0.3495 0.4015 0.077 Uiso 1 1 calc R
C27 C 0.2677(3) 0.41913(18) 0.4091(2) 0.0525(9) Uani 1 1 d .
H27 H 0.3167 0.4054 0.4614 0.063 Uiso 1 1 calc R
C28 C 0.5429(3) 0.40645(15) 0.4140(2) 0.0394(7) Uani 1 1 d .
C29 C 0.6223(3) 0.37468(18) 0.4777(2) 0.0542(9) Uani 1 1 d .
H29 H 0.6579 0.3957 0.5292 0.065 Uiso 1 1 calc R
C30 C 0.6507(4) 0.3135(2) 0.4680(3) 0.0754(13) Uani 1 1 d .
H30 H 0.7043 0.2932 0.5126 0.091 Uiso 1 1 calc R
C31 C 0.5996(4) 0.2820(2) 0.3921(3) 0.0814(13) Uani 1 1 d .
H31 H 0.6196 0.2405 0.3843 0.098 Uiso 1 1 calc R
C32 C 0.5199(4) 0.3119(2) 0.3285(3) 0.0753(12) Uani 1 1 d .
H32 H 0.4845 0.2905 0.2773 0.090 Uiso 1 1 calc R
C33 C 0.4907(3) 0.37335(18) 0.3385(2) 0.0538(9) Uani 1 1 d .
H33 H 0.4354 0.3930 0.2943 0.065 Uiso 1 1 calc R
C34 C 0.7341(2) 0.51094(15) 0.45465(19) 0.0422(8) Uani 1 1 d .
C35 C 0.8136(2) 0.5393(2) 0.52276(19) 0.0557(8) Uani 1 1 d .
H35 H 0.7876 0.5642 0.5628 0.067 Uiso 1 1 calc R
C36 C 0.9313(3) 0.5311(3) 0.5321(3) 0.0768(11) Uani 1 1 d .
H36 H 0.9844 0.5508 0.5777 0.092 Uiso 1 1 calc R
C37 C 0.9696(3) 0.4934(3) 0.4732(3) 0.0876(14) Uani 1 1 d .
H37 H 1.0487 0.4874 0.4793 0.105 Uiso 1 1 calc R
C38 C 0.8914(3) 0.4650(2) 0.4062(3) 0.0824(13) Uani 1 1 d .
H38 H 0.9172 0.4398 0.3664 0.099 Uiso 1 1 calc R
C39 C 0.7748(3) 0.47363(18) 0.3972(2) 0.0582(9) Uani 1 1 d .
H39 H 0.7221 0.4538 0.3514 0.070 Uiso 1 1 calc R
C40 C 0.6103(2) 0.64383(16) 0.43872(19) 0.0418(7) Uani 1 1 d .
C41 C 0.6989(3) 0.65342(17) 0.3963(2) 0.0506(8) Uani 1 1 d .
H41 H 0.7207 0.6207 0.3644 0.061 Uiso 1 1 calc R
C42 C 0.7535(3) 0.70926(19) 0.4006(3) 0.0655(10) Uani 1 1 d .
H42 H 0.8118 0.7146 0.3711 0.079 Uiso 1 1 calc R
C43 C 0.7244(3) 0.75880(19) 0.4479(3) 0.0695(10) Uani 1 1 d .
H43 H 0.7639 0.7968 0.4517 0.083 Uiso 1 1 calc R
C44 C 0.6359(3) 0.75097(19) 0.4893(2) 0.0645(11) Uani 1 1 d .
H44 H 0.6135 0.7842 0.5200 0.077 Uiso 1 1 calc R
C45 C 0.5805(3) 0.69344(17) 0.4851(2) 0.0523(9) Uani 1 1 d .
H45 H 0.5218 0.6882 0.5142 0.063 Uiso 1 1 calc R
C46 C 0.3372(2) 0.62103(16) 0.3891(2) 0.0430(7) Uani 1 1 d .
C47 C 0.3441(3) 0.66791(17) 0.3301(2) 0.0554(9) Uani 1 1 d .
H47 H 0.4055 0.6682 0.3031 0.066 Uiso 1 1 calc R
C48 C 0.2602(3) 0.71476(19) 0.3106(3) 0.0740(12) Uani 1 1 d .
H48 H 0.2657 0.7464 0.2708 0.089 Uiso 1 1 calc R
C49 C 0.1691(4) 0.7141(2) 0.3504(3) 0.0773(13) Uani 1 1 d .
H49 H 0.1134 0.7457 0.3383 0.093 Uiso 1 1 calc R
C50 C 0.1609(3) 0.6670(2) 0.4077(3) 0.0726(12) Uani 1 1 d .
H50 H 0.0989 0.6663 0.4341 0.087 Uiso 1 1 calc R
C51 C 0.2431(3) 0.62083(19) 0.4264(2) 0.0572(10) Uani 1 1 d .
H51 H 0.2357 0.5887 0.4649 0.069 Uiso 1 1 calc R
C52 C 0.5718(3) 0.06695(18) 0.1597(2) 0.0461(9) Uani 1 1 d .
C53 C 0.4673(3) 0.09939(19) 0.1252(2) 0.0513(9) Uani 1 1 d .
H53 H 0.4575 0.1450 0.1182 0.062 Uiso 1 1 calc R
C54 C 0.3783(3) 0.05350(18) 0.1072(2) 0.0533(10) Uani 1 1 d .
H54 H 0.2952 0.0622 0.0858 0.064 Uiso 1 1 calc R
C55 C 0.4286(3) -0.0072(2) 0.1263(2) 0.0525(9) Uani 1 1 d .
H55 H 0.3868 -0.0472 0.1212 0.063 Uiso 1 1 calc R
C56 C 0.5524(3) 0.00170(18) 0.1589(2) 0.0461(9) Uani 1 1 d .
C57 C 0.6450(3) -0.04061(15) 0.19382(18) 0.0508(8) Uani 1 1 d .
H57 H 0.6345 -0.0839 0.1877 0.061 Uiso 1 1 calc R
C58 C 0.7468(3) -0.01651(16) 0.23542(19) 0.0562(8) Uani 1 1 d .
H58 H 0.8078 -0.0437 0.2589 0.067 Uiso 1 1 calc R
C59 C 0.7656(3) 0.04953(16) 0.24534(19) 0.0531(8) Uani 1 1 d .
C60 C 0.7130(3) 0.15399(19) 0.2229(2) 0.0751(11) Uani 1 1 d .
H60A H 0.6590 0.1725 0.2530 0.090 Uiso 1 1 calc R
H60B H 0.7165 0.1798 0.1726 0.090 Uiso 1 1 calc R
C61 C 0.8358(4) 0.1449(2) 0.2861(3) 0.0774(12) Uani 1 1 d .
H61 H 0.8351 0.1630 0.3434 0.093 Uiso 1 1 calc R
C62 C 0.9382(4) 0.1715(2) 0.2572(3) 0.0793(12) Uani 1 1 d .
C63 C 1.0298(5) 0.1964(3) 0.3170(4) 0.1093(19) Uani 1 1 d .
H63 H 1.0259 0.2005 0.3752 0.131 Uiso 1 1 calc R
C64 C 1.1287(6) 0.2158(4) 0.2930(5) 0.150(3) Uani 1 1 d .
H64 H 1.1908 0.2324 0.3350 0.180 Uiso 1 1 calc R
C65 C 1.1352(7) 0.2105(3) 0.2084(6) 0.146(3) Uani 1 1 d .
H65 H 1.2022 0.2225 0.1922 0.175 Uiso 1 1 calc R
C66 C 1.0438(7) 0.1876(3) 0.1480(4) 0.140(2) Uani 1 1 d .
H66 H 1.0465 0.1852 0.0893 0.168 Uiso 1 1 calc R
C67 C 0.9466(5) 0.1679(3) 0.1726(4) 0.1083(18) Uani 1 1 d .
H67 H 0.8847 0.1516 0.1302 0.130 Uiso 1 1 calc R
C68 C 0.4158(3) -0.00981(16) -0.0845(2) 0.0401(8) Uani 1 1 d .
C69 C 0.5406(3) -0.02041(17) -0.0601(2) 0.0403(8) Uani 1 1 d .
C70 C 0.5951(2) 0.03906(19) -0.05524(16) 0.0397(7) Uani 1 1 d .
C71 C 0.5075(3) 0.08664(15) -0.07643(19) 0.0355(7) Uani 1 1 d .
C72 C 0.3962(3) 0.05622(16) -0.0943(2) 0.0395(8) Uani 1 1 d .
C73 C 0.3258(3) -0.05989(18) -0.1025(2) 0.0487(8) Uani 1 1 d .
C74 C 0.3309(3) -0.10757(18) -0.1621(2) 0.0596(9) Uani 1 1 d .
H74 H 0.3916 -0.1082 -0.1899 0.071 Uiso 1 1 calc R
C75 C 0.2485(4) -0.1532(2) -0.1806(3) 0.0804(13) Uani 1 1 d .
H75 H 0.2537 -0.1844 -0.2210 0.097 Uiso 1 1 calc R
C76 C 0.1588(4) -0.1543(2) -0.1411(3) 0.0895(16) Uani 1 1 d .
H76 H 0.1044 -0.1866 -0.1530 0.107 Uiso 1 1 calc R
C77 C 0.1496(3) -0.1076(3) -0.0839(3) 0.0837(15) Uani 1 1 d .
H77 H 0.0870 -0.1074 -0.0581 0.100 Uiso 1 1 calc R
C78 C 0.2333(3) -0.0596(2) -0.0634(2) 0.0654(11) Uani 1 1 d .
H78 H 0.2265 -0.0280 -0.0240 0.079 Uiso 1 1 calc R
C79 C 0.5976(2) -0.08255(16) -0.05512(19) 0.0425(7) Uani 1 1 d .
C80 C 0.5696(3) -0.13222(17) -0.0074(2) 0.0499(8) Uani 1 1 d .
H80 H 0.5159 -0.1264 0.0261 0.060 Uiso 1 1 calc R
C81 C 0.6201(3) -0.18980(19) -0.0091(3) 0.0643(10) Uani 1 1 d .
H81 H 0.5998 -0.2228 0.0230 0.077 Uiso 1 1 calc R
C82 C 0.7008(4) -0.1995(2) -0.0578(3) 0.0739(11) Uani 1 1 d .
H82 H 0.7350 -0.2387 -0.0585 0.089 Uiso 1 1 calc R
C83 C 0.7296(3) -0.1510(2) -0.1048(3) 0.0710(11) Uani 1 1 d .
H83 H 0.7843 -0.1571 -0.1374 0.085 Uiso 1 1 calc R
C84 C 0.6779(3) -0.09240(18) -0.1045(2) 0.0545(9) Uani 1 1 d .
H84 H 0.6974 -0.0597 -0.1375 0.065 Uiso 1 1 calc R
C85 C 0.7222(2) 0.04914(15) -0.03992(18) 0.0407(7) Uani 1 1 d .
C86 C 0.8003(2) 0.01957(18) 0.0274(2) 0.0556(9) Uani 1 1 d .
H86 H 0.7741 -0.0054 0.0672 0.067 Uiso 1 1 calc R
C87 C 0.9183(3) 0.0272(3) 0.0356(3) 0.0768(11) Uani 1 1 d .
H87 H 0.9714 0.0080 0.0817 0.092 Uiso 1 1 calc R
C88 C 0.9566(3) 0.0627(2) -0.0234(3) 0.0875(14) Uani 1 1 d .
H88 H 1.0360 0.0663 -0.0184 0.105 Uiso 1 1 calc R
C89 C 0.8815(3) 0.0926(2) -0.0891(3) 0.0792(13) Uani 1 1 d .
H89 H 0.9091 0.1178 -0.1280 0.095 Uiso 1 1 calc R
C90 C 0.7646(3) 0.08596(18) -0.0984(2) 0.0565(9) Uani 1 1 d .
H90 H 0.7130 0.1063 -0.1443 0.068 Uiso 1 1 calc R
C91 C 0.5280(3) 0.15458(16) -0.0878(2) 0.0419(7) Uani 1 1 d .
C92 C 0.6118(3) 0.18720(18) -0.0268(2) 0.0553(9) Uani 1 1 d .
H92 H 0.6495 0.1681 0.0258 0.066 Uiso 1 1 calc R
C93 C 0.6392(4) 0.2489(2) -0.0448(3) 0.0723(12) Uani 1 1 d .
H93 H 0.6969 0.2706 -0.0048 0.087 Uiso 1 1 calc R
C94 C 0.5808(4) 0.2778(2) -0.1219(3) 0.0764(12) Uani 1 1 d .
H94 H 0.5995 0.3188 -0.1341 0.092 Uiso 1 1 calc R
C95 C 0.4962(3) 0.24609(19) -0.1798(3) 0.0659(10) Uani 1 1 d .
H95 H 0.4553 0.2658 -0.2309 0.079 Uiso 1 1 calc R
C96 C 0.4706(3) 0.18532(17) -0.1633(2) 0.0504(8) Uani 1 1 d .
H96 H 0.4130 0.1642 -0.2040 0.060 Uiso 1 1 calc R
C97 C 0.2838(2) 0.08844(16) -0.1254(2) 0.0420(7) Uani 1 1 d .
C98 C 0.2076(3) 0.06857(19) -0.2021(2) 0.0564(9) Uani 1 1 d .
H98 H 0.2233 0.0323 -0.2301 0.068 Uiso 1 1 calc R
C99 C 0.1077(3) 0.1029(2) -0.2372(2) 0.0687(11) Uani 1 1 d .
H99 H 0.0573 0.0898 -0.2892 0.082 Uiso 1 1 calc R
C100 C 0.0826(3) 0.1554(2) -0.1966(3) 0.0745(13) Uani 1 1 d .
H100 H 0.0160 0.1784 -0.2211 0.089 Uiso 1 1 calc R
C101 C 0.1566(3) 0.1746(2) -0.1182(3) 0.0646(11) Uani 1 1 d .
H101 H 0.1390 0.2101 -0.0895 0.078 Uiso 1 1 calc R
C102 C 0.2548(3) 0.14135(18) -0.0834(2) 0.0523(9) Uani 1 1 d .
H102 H 0.3035 0.1543 -0.0305 0.063 Uiso 1 1 calc R

loop_
_atom_site_aniso_label
_atom_site_aniso_U_11
_atom_site_aniso_U_22
_atom_site_aniso_U_33
_atom_site_aniso_U_23
_atom_site_aniso_U_13
_atom_site_aniso_U_12
Fe1 0.0445(2) 0.0400(3) 0.0318(2) 0.0000(2) 0.01148(17) 0.0024(2)
Fe2 0.0386(2) 0.0461(3) 0.0313(2) 0.0050(2) 0.00944(17) 0.0016(2)
N1 0.0570(15) 0.0404(16) 0.0384(14) -0.0009(12) 0.0055(13) -0.0039(12)
N2 0.0676(17) 0.0568(18) 0.0633(17) 0.0190(14) 0.0194(14) 0.0040(14)
N3 0.0593(16) 0.0456(17) 0.0396(15) -0.0036(12) 0.0028(13) 0.0031(13)
N4 0.0747(19) 0.082(2) 0.0634(19) 0.0205(17) -0.0163(16) -0.0155(17)
C1 0.0538(19) 0.044(2) 0.0304(17) -0.0007(14) 0.0122(15) 0.0007(16)
C2 0.072(2) 0.049(2) 0.0309(18) -0.0055(15) 0.0122(16) 0.0026(18)
C3 0.075(2) 0.054(2) 0.0402(19) -0.0031(15) 0.0248(18) 0.0162(19)
C4 0.0557(17) 0.075(3) 0.0431(16) 0.005(2) 0.0239(14) 0.007(2)
C5 0.059(2) 0.052(2) 0.0350(17) 0.0044(15) 0.0196(16) -0.0015(17)
C6 0.0590(18) 0.063(2) 0.0384(16) 0.0035(15) 0.0171(14) -0.0127(16)
C7 0.075(2) 0.0454(18) 0.0472(17) 0.0054(14) 0.0240(16) -0.0130(17)
C8 0.066(2) 0.0475(19) 0.0376(16) 0.0051(14) 0.0200(15) -0.0027(16)
C9 0.0608(19) 0.054(2) 0.0493(18) 0.0013(16) 0.0097(16) -0.0031(16)
C10 0.064(2) 0.059(3) 0.0448(19) 0.0020(18) 0.0053(17) 0.0000(19)
C11 0.061(2) 0.048(2) 0.065(2) -0.0013(19) 0.0041(19) -0.0026(17)
C12 0.074(3) 0.073(3) 0.101(3) 0.031(3) 0.002(3) 0.010(2)
C13 0.073(3) 0.061(3) 0.146(5) 0.024(3) 0.008(3) 0.012(2)
C14 0.084(3) 0.059(3) 0.172(6) -0.028(3) 0.036(4) -0.002(2)
C15 0.091(3) 0.095(4) 0.109(4) -0.051(3) 0.040(3) -0.035(3)
C16 0.066(2) 0.073(3) 0.078(3) -0.026(2) 0.008(2) -0.011(2)
C17 0.0379(16) 0.0394(19) 0.0305(16) -0.0014(13) 0.0052(13) 0.0009(13)
C18 0.0454(17) 0.042(2) 0.0295(16) 0.0013(14) 0.0104(14) 0.0052(14)
C19 0.0402(14) 0.041(2) 0.0284(13) -0.0010(14) 0.0088(12) 0.0024(14)
C20 0.0435(18) 0.0376(19) 0.0308(16) -0.0020(14) 0.0089(14) -0.0039(14)
C21 0.0461(18) 0.0392(19) 0.0345(17) 0.0043(14) 0.0124(14) 0.0029(15)
C22 0.0382(16) 0.045(2) 0.0435(18) -0.0049(15) 0.0135(14) 0.0003(14)
C23 0.0495(18) 0.058(2) 0.0464(19) -0.0003(17) 0.0066(16) -0.0008(17)
C24 0.053(2) 0.078(3) 0.056(2) -0.010(2) 0.0004(18) 0.0038(19)
C25 0.0408(18) 0.081(3) 0.084(3) -0.022(2) 0.011(2) -0.0154(19)
C26 0.058(2) 0.060(3) 0.074(3) -0.004(2) 0.017(2) -0.0146(19)
C27 0.0452(18) 0.058(2) 0.052(2) 0.0044(17) 0.0081(16) -0.0001(17)
C28 0.0439(15) 0.0357(17) 0.0418(17) -0.0011(14) 0.0169(14) -0.0008(13)
C29 0.063(2) 0.053(2) 0.051(2) 0.0127(18) 0.0223(18) 0.0159(18)
C30 0.094(3) 0.064(3) 0.079(3) 0.022(2) 0.040(3) 0.029(2)
C31 0.118(4) 0.035(2) 0.105(4) 0.002(2) 0.055(3) 0.013(2)
C32 0.100(3) 0.053(3) 0.083(3) -0.028(2) 0.041(3) -0.008(2)
C33 0.0598(19) 0.051(2) 0.053(2) -0.0074(17) 0.0188(17) -0.0022(17)
C34 0.0390(15) 0.047(2) 0.0394(16) 0.0039(14) 0.0078(13) -0.0017(13)
C35 0.0570(17) 0.062(2) 0.0444(16) -0.0001(19) 0.0058(15) -0.006(2)
C36 0.0457(17) 0.089(3) 0.083(3) 0.013(3) -0.0095(18) -0.015(3)
C37 0.043(2) 0.106(4) 0.113(4) 0.008(3) 0.017(2) 0.010(2)
C38 0.058(2) 0.089(3) 0.110(3) -0.012(3) 0.040(2) 0.010(2)
C39 0.0509(19) 0.065(3) 0.061(2) -0.0089(19) 0.0178(17) 0.0036(18)
C40 0.0449(16) 0.041(2) 0.0381(16) 0.0029(14) 0.0078(14) 0.0020(14)
C41 0.0581(18) 0.049(2) 0.0478(18) 0.0055(16) 0.0197(16) -0.0021(16)
C42 0.071(2) 0.057(3) 0.077(2) 0.009(2) 0.035(2) -0.0081(19)
C43 0.081(2) 0.048(2) 0.083(3) -0.002(2) 0.027(2) -0.0177(19)
C44 0.079(2) 0.049(2) 0.067(3) -0.016(2) 0.022(2) -0.013(2)
C45 0.054(2) 0.051(2) 0.055(2) -0.0022(17) 0.0196(17) -0.0035(17)
C46 0.0423(16) 0.0388(19) 0.0445(18) -0.0082(15) 0.0041(14) 0.0003(14)
C47 0.0527(18) 0.052(2) 0.051(2) 0.0066(17) -0.0073(16) -0.0011(17)
C48 0.073(3) 0.049(3) 0.080(3) 0.006(2) -0.020(2) 0.003(2)
C49 0.060(2) 0.054(3) 0.096(3) -0.021(2) -0.024(2) 0.017(2)
C50 0.052(2) 0.083(3) 0.077(3) -0.025(3) 0.004(2) 0.017(2)
C51 0.0473(18) 0.066(3) 0.057(2) -0.0010(19) 0.0116(17) 0.0088(18)
C52 0.056(2) 0.051(2) 0.0314(18) -0.0005(15) 0.0110(15) 0.0045(17)
C53 0.0529(19) 0.062(3) 0.0387(18) 0.0010(16) 0.0110(16) 0.0158(17)
C54 0.0484(17) 0.075(3) 0.0404(16) 0.0090(16) 0.0181(14) 0.0135(17)
C55 0.0483(19) 0.074(3) 0.0379(18) 0.0101(17) 0.0153(15) -0.0052(18)
C56 0.054(2) 0.056(2) 0.0291(17) 0.0052(14) 0.0117(15) 0.0049(16)
C57 0.067(2) 0.0506(19) 0.0367(15) 0.0059(14) 0.0173(15) 0.0010(16)
C58 0.0576(18) 0.064(2) 0.0467(18) 0.0157(16) 0.0114(15) 0.0140(17)
C59 0.0560(18) 0.059(2) 0.0401(16) 0.0112(15) 0.0039(14) 0.0057(16)
C60 0.093(3) 0.066(3) 0.054(2) -0.0057(19) -0.005(2) -0.001(2)
C61 0.093(3) 0.075(3) 0.054(2) -0.007(2) -0.003(2) -0.017(2)
C62 0.097(3) 0.058(3) 0.071(3) -0.008(2) -0.001(3) -0.017(2)
C63 0.110(4) 0.110(4) 0.099(4) -0.016(3) 0.008(3) -0.041(4)
C64 0.126(5) 0.149(7) 0.164(7) -0.033(5) 0.013(5) -0.068(5)
C65 0.158(6) 0.123(6) 0.168(7) -0.008(5) 0.063(6) -0.063(5)
C66 0.178(6) 0.137(6) 0.114(5) -0.011(4) 0.054(5) -0.035(5)
C67 0.130(4) 0.113(4) 0.084(4) -0.008(3) 0.032(3) -0.038(4)
C68 0.0376(16) 0.046(2) 0.0357(18) 0.0015(15) 0.0064(13) -0.0016(15)
C69 0.0438(17) 0.047(2) 0.0309(16) 0.0026(15) 0.0102(14) -0.0013(15)
C70 0.0403(14) 0.051(2) 0.0287(13) 0.0042(17) 0.0104(11) -0.0008(17)
C71 0.0413(16) 0.0376(19) 0.0270(15) 0.0038(13) 0.0070(13) -0.0005(13)
C72 0.0406(16) 0.045(2) 0.0332(17) 0.0026(14) 0.0102(14) -0.0029(14)
C73 0.0435(16) 0.053(2) 0.0453(18) 0.0090(16) 0.0016(15) -0.0043(15)
C74 0.059(2) 0.051(2) 0.063(2) -0.0009(18) 0.0024(18) -0.0057(18)
C75 0.072(3) 0.054(3) 0.095(3) 0.000(2) -0.017(2) -0.007(2)
C76 0.073(3) 0.067(3) 0.103(4) 0.025(3) -0.028(3) -0.029(2)
C77 0.049(2) 0.105(4) 0.089(3) 0.031(3) 0.002(2) -0.023(2)
C78 0.0482(19) 0.081(3) 0.064(2) 0.011(2) 0.0064(18) -0.014(2)
C79 0.0432(16) 0.047(2) 0.0365(16) 0.0010(15) 0.0077(14) 0.0033(15)
C80 0.057(2) 0.047(2) 0.0480(19) 0.0068(16) 0.0176(16) 0.0041(16)
C81 0.083(3) 0.046(2) 0.068(3) 0.0073(19) 0.028(2) 0.005(2)
C82 0.095(3) 0.054(3) 0.078(3) 0.006(2) 0.030(2) 0.024(2)
C83 0.082(3) 0.066(3) 0.078(3) 0.000(2) 0.045(2) 0.015(2)
C84 0.0619(19) 0.055(2) 0.0507(19) 0.0043(17) 0.0221(16) 0.0034(17)
C85 0.0408(15) 0.043(2) 0.0406(16) -0.0030(13) 0.0139(13) -0.0032(13)
C86 0.0443(16) 0.066(3) 0.0548(19) 0.0002(19) 0.0079(15) -0.0029(17)
C87 0.0432(17) 0.090(3) 0.090(3) 0.000(3) 0.0015(18) 0.008(2)
C88 0.044(2) 0.097(4) 0.127(4) -0.013(3) 0.031(3) -0.011(2)
C89 0.058(2) 0.093(3) 0.098(3) 0.002(3) 0.039(2) -0.016(2)
C90 0.0554(19) 0.063(3) 0.054(2) 0.0024(18) 0.0191(16) -0.0045(17)
C91 0.0445(16) 0.0440(19) 0.0400(17) -0.0007(15) 0.0156(15) -0.0037(15)
C92 0.062(2) 0.053(2) 0.051(2) -0.0017(18) 0.0134(18) -0.0064(18)
C93 0.083(3) 0.060(3) 0.079(3) -0.027(2) 0.029(2) -0.029(2)
C94 0.111(3) 0.049(3) 0.083(3) 0.007(2) 0.052(3) -0.007(2)
C95 0.083(2) 0.060(3) 0.059(2) 0.013(2) 0.027(2) 0.002(2)
C96 0.0564(18) 0.051(2) 0.0456(19) 0.0096(16) 0.0155(16) -0.0021(16)
C97 0.0368(15) 0.046(2) 0.0424(18) 0.0090(15) 0.0075(14) -0.0046(14)
C98 0.0490(18) 0.068(3) 0.048(2) 0.0080(18) 0.0044(16) -0.0063(17)
C99 0.0403(18) 0.096(4) 0.060(2) 0.017(2) -0.0053(17) 0.002(2)
C100 0.0409(19) 0.101(4) 0.079(3) 0.038(3) 0.011(2) 0.013(2)
C101 0.050(2) 0.067(3) 0.079(3) 0.015(2) 0.022(2) 0.0120(19)
C102 0.0473(18) 0.055(2) 0.052(2) 0.0097(17) 0.0083(16) 0.0035(16)

loop_
_atom_type_symbol
_atom_type_description
_atom_type_scat_dispersion_real
_atom_type_scat_dispersion_imag
_atom_type_scat_source
C C 0.0033 0.0016 'International Tables Vol C Tables 4.2.6.8 and 6.1.1.4'
H H 0.0000 0.0000 'International Tables Vol C Tables 4.2.6.8 and 6.1.1.4'
N N 0.0061 0.0033 'International Tables Vol C Tables 4.2.6.8 and 6.1.1.4'
Fe Fe 0.3463 0.8444 'International Tables Vol C Tables 4.2.6.8 and 6.1.1.4'

loop_
_geom_angle_atom_site_label_1
_geom_angle_atom_site_label_2
_geom_angle_atom_site_label_3
_geom_angle
C3 Fe1 C4 40.31(15)
C3 Fe1 C21 105.84(14)
C4 Fe1 C21 112.26(13)
C3 Fe1 C17 130.67(13)
C4 Fe1 C17 108.41(13)
C21 Fe1 C17 40.88(11)
C3 Fe1 C20 112.61(15)
C4 Fe1 C20 143.39(15)
C21 Fe1 C20 40.69(12)
C17 Fe1 C20 68.33(13)
C3 Fe1 C2 40.39(14)
C4 Fe1 C2 68.00(15)
C21 Fe1 C2 130.22(16)
C17 Fe1 C2 169.52(14)
C20 Fe1 C2 108.26(14)
C3 Fe1 C19 145.94(15)
C4 Fe1 C19 173.68(17)
C21 Fe1 C19 68.91(12)
C17 Fe1 C19 68.14(11)
C20 Fe1 C19 41.23(12)
C2 Fe1 C19 116.36(13)
C3 Fe1 C18 171.25(14)
C4 Fe1 C18 134.05(15)
C21 Fe1 C18 68.95(13)
C17 Fe1 C18 40.91(12)
C20 Fe1 C18 68.42(11)
C2 Fe1 C18 148.28(14)
C19 Fe1 C18 39.97(12)
C3 Fe1 C5 67.57(13)
C4 Fe1 C5 40.74(14)
C21 Fe1 C5 146.00(13)
C17 Fe1 C5 116.99(13)
C20 Fe1 C5 173.30(13)
C2 Fe1 C5 67.26(15)
C19 Fe1 C5 135.33(13)
C18 Fe1 C5 112.50(15)
C3 Fe1 C1 66.26(14)
C4 Fe1 C1 66.61(13)
C21 Fe1 C1 169.62(14)
C17 Fe1 C1 149.43(14)
C20 Fe1 C1 134.43(13)
C2 Fe1 C1 39.41(12)
C19 Fe1 C1 113.43(12)
C18 Fe1 C1 119.74(13)
C5 Fe1 C1 39.03(13)
C54 Fe2 C55 41.01(15)
C54 Fe2 C68 114.42(13)
C55 Fe2 C68 106.69(14)
C54 Fe2 C72 104.60(13)
C55 Fe2 C72 126.63(12)
C68 Fe2 C72 40.78(12)
C54 Fe2 C71 127.06(13)
C55 Fe2 C71 165.47(12)
C68 Fe2 C71 68.67(13)
C72 Fe2 C71 41.06(12)
C54 Fe2 C70 166.86(16)
C55 Fe2 C70 151.93(15)
C68 Fe2 C70 68.66(12)
C72 Fe2 C70 68.90(11)
C71 Fe2 C70 40.75(13)
C54 Fe2 C69 149.74(14)
C55 Fe2 C69 117.89(16)
C68 Fe2 C69 41.53(12)
C72 Fe2 C69 69.19(13)
C71 Fe2 C69 68.43(11)
C70 Fe2 C69 40.17(14)
C54 Fe2 C53 40.40(13)
C55 Fe2 C53 68.54(16)
C68 Fe2 C53 147.20(12)
C72 Fe2 C53 114.50(13)
C71 Fe2 C53 107.43(15)
C70 Fe2 C53 130.64(15)
C69 Fe2 C53 169.55(13)
C54 Fe2 C56 68.03(13)
C55 Fe2 C56 40.92(13)
C68 Fe2 C56 131.14(15)
C72 Fe2 C56 167.02(13)
C71 Fe2 C56 151.87(13)
C70 Fe2 C56 120.47(12)
C69 Fe2 C56 111.41(13)
C53 Fe2 C56 67.38(14)
C54 Fe2 C52 65.91(14)
C55 Fe2 C52 66.47(15)
C68 Fe2 C52 169.84(15)
C72 Fe2 C52 149.30(15)
C71 Fe2 C52 119.84(14)
C70 Fe2 C52 113.50(12)
C69 Fe2 C52 133.74(13)
C53 Fe2 C52 39.10(13)
C56 Fe2 C52 38.83(12)
C1 N1 C8 120.4(3)
C1 N1 C9 127.3(3)
C8 N1 C9 109.2(3)
C8 N2 C10 106.9(3)
C52 N3 C59 119.7(3)
C52 N3 C60 126.6(3)
C59 N3 C60 109.2(3)
C59 N4 C61 108.1(3)
N1 C1 C5 119.4(3)
N1 C1 C2 131.9(4)
C5 C1 C2 108.6(4)
N1 C1 Fe1 133.1(2)
C5 C1 Fe1 68.7(2)
C2 C1 Fe1 67.2(2)
C3 C2 C1 107.2(4)
C3 C2 Fe1 68.1(2)
C1 C2 Fe1 73.4(2)
C3 C2 H2 126.4
C1 C2 H2 126.4
Fe1 C2 H2 126.4
C4 C3 C2 109.4(3)
C4 C3 Fe1 70.23(19)
C2 C3 Fe1 71.5(2)
C4 C3 H3 125.3
C2 C3 H3 125.3
Fe1 C3 H3 125.3
C3 C4 C5 107.9(3)
C3 C4 Fe1 69.46(18)
C5 C4 Fe1 72.24(17)
C3 C4 H4 126.0
C5 C4 H4 126.0
Fe1 C4 H4 126.0
C1 C5 C6 119.4(3)
C1 C5 C4 106.8(3)
C6 C5 C4 133.5(3)
C1 C5 Fe1 72.2(2)
C6 C5 Fe1 130.5(2)
C4 C5 Fe1 67.02(17)
C7 C6 C5 119.8(3)
C7 C6 H6 120.1
C5 C6 H6 120.1
C6 C7 C8 121.3(3)
C6 C7 H7 119.3
C8 C7 H7 119.3
N2 C8 N1 116.1(3)
N2 C8 C7 125.8(3)
N1 C8 C7 118.0(3)
N1 C9 C10 101.0(3)
N1 C9 H9A 111.6
C10 C9 H9A 111.6
N1 C9 H9B 111.6
C10 C9 H9B 111.6
H9A C9 H9B 109.4
N2 C10 C11 108.8(3)
N2 C10 C9 106.7(3)
C11 C10 C9 116.5(3)
N2 C10 H10 108.2
C11 C10 H10 108.2
C9 C10 H10 108.2
C16 C11 C12 119.1(4)
C16 C11 C10 120.8(4)
C12 C11 C10 120.0(4)
C13 C12 C11 119.5(5)
C13 C12 H12 120.3
C11 C12 H12 120.3
C14 C13 C12 120.7(5)
C14 C13 H13 119.6
C12 C13 H13 119.6
C13 C14 C15 120.6(5)
C13 C14 H14 119.7
C15 C14 H14 119.7
C14 C15 C16 120.9(5)
C14 C15 H15 119.5
C16 C15 H15 119.5
C15 C16 C11 119.2(5)
C15 C16 H16 120.4
C11 C16 H16 120.4
C21 C17 C18 108.4(3)
C21 C17 C22 127.0(3)
C18 C17 C22 124.2(3)
C21 C17 Fe1 69.3(2)
C18 C17 Fe1 70.27(18)
C22 C17 Fe1 131.4(2)
C19 C18 C17 107.7(3)
C19 C18 C28 124.9(3)
C17 C18 C28 127.1(3)
C19 C18 Fe1 69.62(17)
C17 C18 Fe1 68.82(18)
C28 C18 Fe1 131.4(2)
C18 C19 C20 108.3(2)
C18 C19 C34 125.8(3)
C20 C19 C34 125.5(3)
C18 C19 Fe1 70.41(16)
C20 C19 Fe1 69.14(15)
C34 C19 Fe1 131.4(2)
C21 C20 C19 107.8(3)
C21 C20 C40 127.0(3)
C19 C20 C40 125.1(3)
C21 C20 Fe1 69.27(18)
C19 C20 Fe1 69.63(17)
C40 C20 Fe1 129.9(2)
C20 C21 C17 107.7(3)
C20 C21 C46 125.8(3)
C17 C21 C46 126.4(3)
C20 C21 Fe1 70.03(19)
C17 C21 Fe1 69.8(2)
C46 C21 Fe1 128.8(2)
C27 C22 C23 117.9(3)
C27 C22 C17 123.0(3)
C23 C22 C17 118.9(3)
C24 C23 C22 120.4(3)
C24 C23 H23 119.8
C22 C23 H23 119.8
C23 C24 C25 120.0(4)
C23 C24 H24 120.0
C25 C24 H24 120.0
C26 C25 C24 120.3(4)
C26 C25 H25 119.9
C24 C25 H25 119.9
C25 C26 C27 119.5(4)
C25 C26 H26 120.3
C27 C26 H26 120.3
C22 C27 C26 122.1(3)
C22 C27 H27 119.0
C26 C27 H27 119.0
C29 C28 C33 117.1(3)
C29 C28 C18 122.3(3)
C33 C28 C18 120.3(3)
C30 C29 C28 122.3(4)
C30 C29 H29 118.9
C28 C29 H29 118.9
C29 C30 C31 119.6(4)
C29 C30 H30 120.2
C31 C30 H30 120.2
C32 C31 C30 119.5(4)
C32 C31 H31 120.3
C30 C31 H31 120.3
C31 C32 C33 120.9(4)
C31 C32 H32 119.6
C33 C32 H32 119.6
C32 C33 C28 120.6(4)
C32 C33 H33 119.7
C28 C33 H33 119.7
C39 C34 C35 118.4(3)
C39 C34 C19 119.1(3)
C35 C34 C19 122.4(3)
C34 C35 C36 120.7(4)
C34 C35 H35 119.7
C36 C35 H35 119.7
C37 C36 C35 119.5(4)
C37 C36 H36 120.2
C35 C36 H36 120.2
C38 C37 C36 119.9(3)
C38 C37 H37 120.0
C36 C37 H37 120.0
C37 C38 C39 120.1(4)
C37 C38 H38 120.0
C39 C38 H38 120.0
C38 C39 C34 121.3(4)
C38 C39 H39 119.4
C34 C39 H39 119.4
C45 C40 C41 117.6(3)
C45 C40 C20 122.6(3)
C41 C40 C20 119.8(3)
C42 C41 C40 121.1(3)
C42 C41 H41 119.5
C40 C41 H41 119.5
C41 C42 C43 121.2(3)
C41 C42 H42 119.4
C43 C42 H42 119.4
C44 C43 C42 118.9(4)
C44 C43 H43 120.5
C42 C43 H43 120.5
C43 C44 C45 119.6(4)
C43 C44 H44 120.2
C45 C44 H44 120.2
C40 C45 C44 121.5(3)
C40 C45 H45 119.3
C44 C45 H45 119.3
C47 C46 C51 118.3(3)
C47 C46 C21 119.4(3)
C51 C46 C21 122.3(3)
C46 C47 C48 120.8(3)
C46 C47 H47 119.6
C48 C47 H47 119.6
C49 C48 C47 119.6(4)
C49 C48 H48 120.2
C47 C48 H48 120.2
C50 C49 C48 119.8(4)
C50 C49 H49 120.1
C48 C49 H49 120.1
C51 C50 C49 120.5(4)
C51 C50 H50 119.8
C49 C50 H50 119.8
C50 C51 C46 121.1(4)
C50 C51 H51 119.5
C46 C51 H51 119.5
N3 C52 C56 118.9(4)
N3 C52 C53 130.3(4)
C56 C52 C53 110.7(4)
N3 C52 Fe2 132.8(2)
C56 C52 Fe2 69.4(2)
C53 C52 Fe2 68.2(2)
C52 C53 C54 106.5(3)
C52 C53 Fe2 72.7(2)
C54 C53 Fe2 68.0(2)
C52 C53 H53 126.7
C54 C53 H53 126.7
Fe2 C53 H53 126.7
C53 C54 C55 109.2(3)
C53 C54 Fe2 71.62(18)
C55 C54 Fe2 69.88(18)
C53 C54 H54 125.4
C55 C54 H54 125.4
Fe2 C54 H54 125.4
C54 C55 C56 107.1(3)
C54 C55 Fe2 69.1(2)
C56 C55 Fe2 71.94(19)
C54 C55 H55 126.4
C56 C55 H55 126.4
Fe2 C55 H55 126.4
C52 C56 C57 120.7(4)
C52 C56 C55 106.4(3)
C57 C56 C55 132.6(4)
C52 C56 Fe2 71.8(2)
C57 C56 Fe2 130.4(2)
C55 C56 Fe2 67.14(19)
C58 C57 C56 118.0(3)
C58 C57 H57 121.0
C56 C57 H57 121.0
C57 C58 C59 122.3(3)
C57 C58 H58 118.9
C59 C58 H58 118.9
N4 C59 N3 115.2(3)
N4 C59 C58 126.5(3)
N3 C59 C58 118.3(3)
N3 C60 C61 101.2(3)
N3 C60 H60A 111.5
C61 C60 H60A 111.5
N3 C60 H60B 111.5
C61 C60 H60B 111.5
H60A C60 H60B 109.3
N4 C61 C62 107.9(4)
N4 C61 C60 105.8(3)
C62 C61 C60 117.3(3)
N4 C61 H61 108.5
C62 C61 H61 108.5
C60 C61 H61 108.5
C63 C62 C67 117.3(5)
C63 C62 C61 120.4(4)
C67 C62 C61 122.1(4)
C62 C63 C64 121.3(6)
C62 C63 H63 119.4
C64 C63 H63 119.4
C65 C64 C63 119.9(6)
C65 C64 H64 120.0
C63 C64 H64 120.0
C66 C65 C64 119.5(6)
C66 C65 H65 120.3
C64 C65 H65 120.3
C65 C66 C67 120.1(6)
C65 C66 H66 120.0
C67 C66 H66 120.0
C62 C67 C66 121.9(6)
C62 C67 H67 119.1
C66 C67 H67 119.1
C72 C68 C69 108.1(3)
C72 C68 C73 126.5(3)
C69 C68 C73 125.3(3)
C72 C68 Fe2 69.6(2)
C69 C68 Fe2 69.83(19)
C73 C68 Fe2 129.7(2)
C70 C69 C68 107.4(3)
C70 C69 C79 126.8(3)
C68 C69 C79 125.2(3)
C70 C69 Fe2 69.75(18)
C68 C69 Fe2 68.65(19)
C79 C69 Fe2 133.7(2)
C69 C70 C71 108.8(2)
C69 C70 C85 124.9(3)
C71 C70 C85 126.0(3)
C69 C70 Fe2 70.08(16)
C71 C70 Fe2 69.45(15)
C85 C70 Fe2 131.30(19)
C70 C71 C72 108.0(3)
C70 C71 C91 125.8(3)
C72 C71 C91 125.8(3)
C70 C71 Fe2 69.79(16)
C72 C71 Fe2 69.21(18)
C91 C71 Fe2 131.7(2)
C68 C72 C71 107.7(3)
C68 C72 C97 127.2(3)
C71 C72 C97 124.8(3)
C68 C72 Fe2 69.6(2)
C71 C72 Fe2 69.73(17)
C97 C72 Fe2 130.5(2)
C78 C73 C74 118.1(3)
C78 C73 C68 121.6(3)
C74 C73 C68 120.2(3)
C75 C74 C73 121.1(4)
C75 C74 H74 119.4
C73 C74 H74 119.4
C76 C75 C74 121.3(5)
C76 C75 H75 119.3
C74 C75 H75 119.3
C75 C76 C77 119.2(4)
C75 C76 H76 120.4
C77 C76 H76 120.4
C76 C77 C78 120.9(4)
C76 C77 H77 119.5
C78 C77 H77 119.5
C73 C78 C77 119.3(4)
C73 C78 H78 120.4
C77 C78 H78 120.4
C80 C79 C84 118.5(3)
C80 C79 C69 123.0(3)
C84 C79 C69 118.4(3)
C81 C80 C79 120.7(3)
C81 C80 H80 119.7
C79 C80 H80 119.7
C80 C81 C82 120.8(4)
C80 C81 H81 119.6
C82 C81 H81 119.6
C83 C82 C81 119.2(4)
C83 C82 H82 120.4
C81 C82 H82 120.4
C82 C83 C84 120.5(3)
C82 C83 H83 119.7
C84 C83 H83 119.7
C79 C84 C83 120.2(3)
C79 C84 H84 119.9
C83 C84 H84 119.9
C86 C85 C90 118.5(3)
C86 C85 C70 121.8(3)
C90 C85 C70 119.5(3)
C85 C86 C87 119.6(3)
C85 C86 H86 120.2
C87 C86 H86 120.2
C88 C87 C86 120.2(4)
C88 C87 H87 119.9
C86 C87 H87 119.9
C89 C88 C87 121.0(3)
C89 C88 H88 119.5
C87 C88 H88 119.5
C88 C89 C90 119.8(4)
C88 C89 H89 120.1
C90 C89 H89 120.1
C89 C90 C85 120.7(4)
C89 C90 H90 119.6
C85 C90 H90 119.6
C96 C91 C92 118.5(3)
C96 C91 C71 120.2(3)
C92 C91 C71 121.1(3)
C91 C92 C93 119.6(4)
C91 C92 H92 120.2
C93 C92 H92 120.2
C94 C93 C92 120.2(4)
C94 C93 H93 119.9
C92 C93 H93 119.9
C95 C94 C93 119.6(4)
C95 C94 H94 120.2
C93 C94 H94 120.2
C94 C95 C96 120.4(4)
C94 C95 H95 119.8
C96 C95 H95 119.8
C95 C96 C91 121.7(4)
C95 C96 H96 119.2
C91 C96 H96 119.2
C98 C97 C102 118.3(3)
C98 C97 C72 119.5(3)
C102 C97 C72 122.0(3)
C97 C98 C99 119.9(4)
C97 C98 H98 120.1
C99 C98 H98 120.1
C100 C99 C98 120.9(4)
C100 C99 H99 119.6
C98 C99 H99 119.6
C99 C100 C101 119.7(4)
C99 C100 H100 120.2
C101 C100 H100 120.2
C102 C101 C100 119.9(4)
C102 C101 H101 120.0
C100 C101 H101 120.0
C101 C102 C97 121.2(4)
C101 C102 H102 119.4
C97 C102 H102 119.4

loop_
_geom_bond_atom_site_label_1
_geom_bond_atom_site_label_2
_geom_bond_distance
Fe1 C3 2.017(3)
Fe1 C4 2.027(3)
Fe1 C21 2.046(3)
Fe1 C17 2.054(3)
Fe1 C20 2.056(3)
Fe1 C2 2.061(4)
Fe1 C19 2.063(2)
Fe1 C18 2.073(3)
Fe1 C5 2.097(3)
Fe1 C1 2.142(4)
Fe2 C54 2.025(3)
Fe2 C55 2.035(3)
Fe2 C68 2.046(3)
Fe2 C72 2.046(3)
Fe2 C71 2.053(3)
Fe2 C70 2.058(2)
Fe2 C69 2.062(3)
Fe2 C53 2.073(3)
Fe2 C56 2.100(3)
Fe2 C52 2.130(4)
N1 C1 1.376(4)
N1 C8 1.383(4)
N1 C9 1.451(4)
N2 C8 1.274(4)
N2 C10 1.477(4)
N3 C52 1.384(4)
N3 C59 1.385(4)
N3 C60 1.450(5)
N4 C59 1.280(4)
N4 C61 1.467(5)
C1 C5 1.417(5)
C1 C2 1.420(4)
C2 C3 1.408(5)
C2 H2 0.9800
C3 C4 1.393(5)
C3 H3 0.9800
C4 C5 1.437(5)
C4 H4 0.9800
C5 C6 1.422(5)
C6 C7 1.322(4)
C6 H6 0.9300
C7 C8 1.440(4)
C7 H7 0.9300
C9 C10 1.554(5)
C9 H9A 0.9700
C9 H9B 0.9700
C10 C11 1.502(5)
C10 H10 0.9800
C11 C16 1.386(5)
C11 C12 1.408(5)
C12 C13 1.375(6)
C12 H12 0.9300
C13 C14 1.351(7)
C13 H13 0.9300
C14 C15 1.361(7)
C14 H14 0.9300
C15 C16 1.383(6)
C15 H15 0.9300
C16 H16 0.9300
C17 C21 1.432(4)
C17 C18 1.442(4)
C17 C22 1.483(4)
C18 C19 1.413(4)
C18 C28 1.476(5)
C19 C20 1.450(4)
C19 C34 1.488(4)
C20 C21 1.426(4)
C20 C40 1.484(4)
C21 C46 1.480(5)
C22 C27 1.369(5)
C22 C23 1.396(4)
C23 C24 1.368(5)
C23 H23 0.9300
C24 C25 1.384(6)
C24 H24 0.9300
C25 C26 1.356(5)
C25 H25 0.9300
C26 C27 1.371(5)
C26 H26 0.9300
C27 H27 0.9300
C28 C29 1.372(4)
C28 C33 1.387(4)
C29 C30 1.362(5)
C29 H29 0.9300
C30 C31 1.371(6)
C30 H30 0.9300
C31 C32 1.354(6)
C31 H31 0.9300
C32 C33 1.371(5)
C32 H32 0.9300
C33 H33 0.9300
C34 C39 1.375(4)
C34 C35 1.380(4)
C35 C36 1.382(4)
C35 H35 0.9300
C36 C37 1.383(6)
C36 H36 0.9300
C37 C38 1.362(6)
C37 H37 0.9300
C38 C39 1.371(4)
C38 H38 0.9300
C39 H39 0.9300
C40 C45 1.376(4)
C40 C41 1.392(4)
C41 C42 1.347(5)
C41 H41 0.9300
C42 C43 1.381(5)
C42 H42 0.9300
C43 C44 1.375(5)
C43 H43 0.9300
C44 C45 1.383(5)
C44 H44 0.9300
C45 H45 0.9300
C46 C47 1.376(5)
C46 C51 1.384(4)
C47 C48 1.389(5)
C47 H47 0.9300
C48 C49 1.376(6)
C48 H48 0.9300
C49 C50 1.366(6)
C49 H49 0.9300
C50 C51 1.365(5)
C50 H50 0.9300
C51 H51 0.9300
C52 C56 1.406(4)
C52 C53 1.407(5)
C53 C54 1.415(5)
C53 H53 0.9800
C54 C55 1.422(5)
C54 H54 0.9800
C55 C56 1.447(5)
C55 H55 0.9800
C56 C57 1.423(5)
C57 C58 1.329(4)
C57 H57 0.9300
C58 C59 1.425(5)
C58 H58 0.9300
C60 C61 1.563(5)
C60 H60A 0.9700
C60 H60B 0.9700
C61 C62 1.510(6)
C61 H61 0.9800
C62 C63 1.358(6)
C62 C67 1.357(6)
C63 C64 1.382(7)
C63 H63 0.9300
C64 C65 1.353(8)
C64 H64 0.9300
C65 C66 1.346(8)
C65 H65 0.9300
C66 C67 1.370(7)
C66 H66 0.9300
C67 H67 0.9300
C68 C72 1.426(4)
C68 C69 1.456(4)
C68 C73 1.486(5)
C69 C70 1.415(5)
C69 C79 1.478(5)
C70 C71 1.431(4)
C70 C85 1.485(4)
C71 C72 1.438(4)
C71 C91 1.483(4)
C72 C97 1.473(4)
C73 C78 1.385(4)
C73 C74 1.391(5)
C74 C75 1.358(5)
C74 H74 0.9300
C75 C76 1.358(6)
C75 H75 0.9300
C76 C77 1.362(7)
C76 H76 0.9300
C77 C78 1.406(6)
C77 H77 0.9300
C78 H78 0.9300
C79 C80 1.381(4)
C79 C84 1.385(4)
C80 C81 1.366(5)
C80 H80 0.9300
C81 C82 1.380(5)
C81 H81 0.9300
C82 C83 1.359(5)
C82 H82 0.9300
C83 C84 1.390(5)
C83 H83 0.9300
C84 H84 0.9300
C85 C86 1.376(4)
C85 C90 1.392(4)
C86 C87 1.386(4)
C86 H86 0.9300
C87 C88 1.356(6)
C87 H87 0.9300
C88 C89 1.347(5)
C88 H88 0.9300
C89 C90 1.368(4)
C89 H89 0.9300
C90 H90 0.9300
C91 C96 1.379(4)
C91 C92 1.386(4)
C92 C93 1.398(5)
C92 H92 0.9300
C93 C94 1.383(6)
C93 H93 0.9300
C94 C95 1.358(6)
C94 H94 0.9300
C95 C96 1.367(5)
C95 H95 0.9300
C96 H96 0.9300
C97 C98 1.383(4)
C97 C102 1.390(5)
C98 C99 1.388(5)
C98 H98 0.9300
C99 C100 1.353(6)
C99 H99 0.9300
C100 C101 1.386(6)
C100 H100 0.9300
C101 C102 1.359(5)
C101 H101 0.9300
C102 H102 0.9300

loop_
_geom_torsion_atom_site_label_1
_geom_torsion_atom_site_label_2
_geom_torsion_atom_site_label_3
_geom_torsion_atom_site_label_4
_geom_torsion
C8 N1 C1 C5 -9.0(4)
C9 N1 C1 C5 -166.7(3)
C8 N1 C1 C2 166.3(4)
C9 N1 C1 C2 8.5(6)
C8 N1 C1 Fe1 -96.5(4)
C9 N1 C1 Fe1 105.8(4)
C3 Fe1 C1 N1 -166.0(4)
C4 Fe1 C1 N1 149.9(4)
C21 Fe1 C1 N1 -124.2(7)
C17 Fe1 C1 N1 63.1(4)
C20 Fe1 C1 N1 -66.9(4)
C2 Fe1 C1 N1 -126.8(5)
C19 Fe1 C1 N1 -23.2(4)
C18 Fe1 C1 N1 21.2(4)
C5 Fe1 C1 N1 110.9(4)
C3 Fe1 C1 C5 83.1(2)
C4 Fe1 C1 C5 39.0(2)
C21 Fe1 C1 C5 124.9(7)
C17 Fe1 C1 C5 -47.8(3)
C20 Fe1 C1 C5 -177.8(2)
C2 Fe1 C1 C5 122.3(3)
C19 Fe1 C1 C5 -134.1(2)
C18 Fe1 C1 C5 -89.7(2)
C3 Fe1 C1 C2 -39.2(2)
C4 Fe1 C1 C2 -83.3(3)
C21 Fe1 C1 C2 2.6(9)
C17 Fe1 C1 C2 -170.1(2)
C20 Fe1 C1 C2 59.9(3)
C19 Fe1 C1 C2 103.6(2)
C18 Fe1 C1 C2 148.0(2)
C5 Fe1 C1 C2 -122.3(3)
N1 C1 C2 C3 -171.8(3)
C5 C1 C2 C3 3.8(4)
Fe1 C1 C2 C3 60.0(2)
N1 C1 C2 Fe1 128.2(4)
C5 C1 C2 Fe1 -56.2(3)
C4 Fe1 C2 C3 -37.4(2)
C21 Fe1 C2 C3 63.8(3)
C17 Fe1 C2 C3 34.4(9)
C20 Fe1 C2 C3 103.7(2)
C19 Fe1 C2 C3 147.6(2)
C18 Fe1 C2 C3 -178.0(3)
C5 Fe1 C2 C3 -81.6(2)
C1 Fe1 C2 C3 -116.9(3)
C3 Fe1 C2 C1 116.9(3)
C4 Fe1 C2 C1 79.5(3)
C21 Fe1 C2 C1 -179.4(2)
C17 Fe1 C2 C1 151.3(7)
C20 Fe1 C2 C1 -139.4(2)
C19 Fe1 C2 C1 -95.5(2)
C18 Fe1 C2 C1 -61.1(4)
C5 Fe1 C2 C1 35.3(2)
C1 C2 C3 C4 -3.2(4)
Fe1 C2 C3 C4 60.3(2)
C1 C2 C3 Fe1 -63.5(3)
C21 Fe1 C3 C4 105.9(2)
C17 Fe1 C3 C4 68.3(3)
C20 Fe1 C3 C4 148.6(2)
C2 Fe1 C3 C4 -119.5(3)
C19 Fe1 C3 C4 -178.4(2)
C18 Fe1 C3 C4 53.6(11)
C5 Fe1 C3 C4 -38.70(19)
C1 Fe1 C3 C4 -81.3(2)
C4 Fe1 C3 C2 119.5(3)
C21 Fe1 C3 C2 -134.6(2)
C17 Fe1 C3 C2 -172.2(2)
C20 Fe1 C3 C2 -92.0(2)
C19 Fe1 C3 C2 -59.0(3)
C18 Fe1 C3 C2 173.1(9)
C5 Fe1 C3 C2 80.8(2)
C1 Fe1 C3 C2 38.2(2)
C2 C3 C4 C5 1.3(3)
Fe1 C3 C4 C5 62.39(19)
C2 C3 C4 Fe1 -61.1(2)
C21 Fe1 C4 C3 -88.5(2)
C17 Fe1 C4 C3 -132.0(2)
C20 Fe1 C4 C3 -53.8(3)
C2 Fe1 C4 C3 37.5(2)
C19 Fe1 C4 C3 172.1(10)
C18 Fe1 C4 C3 -170.2(2)
C5 Fe1 C4 C3 117.7(3)
C1 Fe1 C4 C3 80.3(2)
C3 Fe1 C4 C5 -117.7(3)
C21 Fe1 C4 C5 153.8(2)
C17 Fe1 C4 C5 110.3(2)
C20 Fe1 C4 C5 -171.5(2)
C2 Fe1 C4 C5 -80.2(2)
C19 Fe1 C4 C5 54.4(11)
C18 Fe1 C4 C5 72.1(3)
C1 Fe1 C4 C5 -37.4(2)
N1 C1 C5 C6 -1.4(5)
C2 C1 C5 C6 -177.7(3)
Fe1 C1 C5 C6 127.0(3)
N1 C1 C5 C4 173.3(3)
C2 C1 C5 C4 -3.0(4)
Fe1 C1 C5 C4 -58.3(2)
N1 C1 C5 Fe1 -128.4(3)
C2 C1 C5 Fe1 55.3(3)
C3 C4 C5 C1 1.0(3)
Fe1 C4 C5 C1 61.7(2)
C3 C4 C5 C6 174.6(4)
Fe1 C4 C5 C6 -124.7(4)
C3 C4 C5 Fe1 -60.62(19)
C3 Fe1 C5 C1 -79.5(2)
C4 Fe1 C5 C1 -117.8(3)
C21 Fe1 C5 C1 -164.7(2)
C17 Fe1 C5 C1 155.0(2)
C20 Fe1 C5 C1 13.4(13)
C2 Fe1 C5 C1 -35.6(2)
C19 Fe1 C5 C1 69.5(3)
C18 Fe1 C5 C1 110.0(2)
C3 Fe1 C5 C6 166.7(4)
C4 Fe1 C5 C6 128.4(4)
C21 Fe1 C5 C6 81.5(4)
C17 Fe1 C5 C6 41.2(4)
C20 Fe1 C5 C6 -100.4(12)
C2 Fe1 C5 C6 -149.4(4)
C19 Fe1 C5 C6 -44.3(4)
C18 Fe1 C5 C6 -3.8(4)
C1 Fe1 C5 C6 -113.8(4)
C3 Fe1 C5 C4 38.3(2)
C21 Fe1 C5 C4 -46.9(3)
C17 Fe1 C5 C4 -87.2(2)
C20 Fe1 C5 C4 131.2(12)
C2 Fe1 C5 C4 82.2(2)
C19 Fe1 C5 C4 -172.7(2)
C18 Fe1 C5 C4 -132.2(2)
C1 Fe1 C5 C4 117.8(3)
C1 C5 C6 C7 5.1(5)
C4 C5 C6 C7 -167.8(3)
Fe1 C5 C6 C7 96.3(4)
C5 C6 C7 C8 1.4(4)
C10 N2 C8 N1 0.4(4)
C10 N2 C8 C7 -178.4(3)
C1 N1 C8 N2 -163.7(3)
C9 N1 C8 N2 -2.3(4)
C1 N1 C8 C7 15.2(4)
C9 N1 C8 C7 176.6(3)
C6 C7 C8 N2 167.3(3)
C6 C7 C8 N1 -11.5(4)
C1 N1 C9 C10 162.7(3)
C8 N1 C9 C10 2.9(3)
C8 N2 C10 C11 -124.9(3)
C8 N2 C10 C9 1.5(3)
N1 C9 C10 N2 -2.6(3)
N1 C9 C10 C11 119.0(3)
N2 C10 C11 C16 73.5(4)
C9 C10 C11 C16 -47.1(5)
N2 C10 C11 C12 -102.9(4)
C9 C10 C11 C12 136.6(4)
C16 C11 C12 C13 -1.1(6)
C10 C11 C12 C13 175.3(4)
C11 C12 C13 C14 0.6(7)
C12 C13 C14 C15 0.0(8)
C13 C14 C15 C16 -0.1(8)
C14 C15 C16 C11 -0.5(7)
C12 C11 C16 C15 1.0(6)
C10 C11 C16 C15 -175.3(4)
C3 Fe1 C17 C21 63.7(3)
C4 Fe1 C17 C21 103.0(2)
C20 Fe1 C17 C21 -38.05(19)
C2 Fe1 C17 C21 34.8(9)
C19 Fe1 C17 C21 -82.6(2)
C18 Fe1 C17 C21 -119.7(3)
C5 Fe1 C17 C21 146.4(2)
C1 Fe1 C17 C21 178.0(2)
C3 Fe1 C17 C18 -176.6(2)
C4 Fe1 C17 C18 -137.3(2)
C21 Fe1 C17 C18 119.7(3)
C20 Fe1 C17 C18 81.61(19)
C2 Fe1 C17 C18 154.5(7)
C19 Fe1 C17 C18 37.06(19)
C5 Fe1 C17 C18 -93.9(2)
C1 Fe1 C17 C18 -62.3(3)
C3 Fe1 C17 C22 -58.0(4)
C4 Fe1 C17 C22 -18.6(3)
C21 Fe1 C17 C22 -121.7(4)
C20 Fe1 C17 C22 -159.7(3)
C2 Fe1 C17 C22 -86.9(9)
C19 Fe1 C17 C22 155.7(3)
C18 Fe1 C17 C22 118.7(4)
C5 Fe1 C17 C22 24.7(3)
C1 Fe1 C17 C22 56.3(4)
C21 C17 C18 C19 0.0(4)
C22 C17 C18 C19 173.8(3)
Fe1 C17 C18 C19 -59.0(2)
C21 C17 C18 C28 -174.4(3)
C22 C17 C18 C28 -0.7(5)
Fe1 C17 C18 C28 126.6(3)
C21 C17 C18 Fe1 58.9(3)
C22 C17 C18 Fe1 -127.3(3)
C3 Fe1 C18 C19 136.6(10)
C4 Fe1 C18 C19 -177.0(2)
C21 Fe1 C18 C19 81.9(2)
C17 Fe1 C18 C19 119.5(3)
C20 Fe1 C18 C19 38.08(17)
C2 Fe1 C18 C19 -52.0(3)
C5 Fe1 C18 C19 -134.76(19)
C1 Fe1 C18 C19 -91.8(2)
C3 Fe1 C18 C17 17.1(11)
C4 Fe1 C18 C17 63.5(3)
C21 Fe1 C18 C17 -37.55(19)
C20 Fe1 C18 C17 -81.4(2)
C2 Fe1 C18 C17 -171.4(3)
C19 Fe1 C18 C17 -119.5(3)
C5 Fe1 C18 C17 105.8(2)
C1 Fe1 C18 C17 148.75(19)
C3 Fe1 C18 C28 -104.3(10)
C4 Fe1 C18 C28 -57.9(4)
C21 Fe1 C18 C28 -158.9(3)
C17 Fe1 C18 C28 -121.4(4)
C20 Fe1 C18 C28 157.2(3)
C2 Fe1 C18 C28 67.2(4)
C19 Fe1 C18 C28 119.2(4)
C5 Fe1 C18 C28 -15.6(3)
C1 Fe1 C18 C28 27.4(3)
C17 C18 C19 C20 -0.5(3)
C28 C18 C19 C20 174.1(3)
Fe1 C18 C19 C20 -58.94(18)
C17 C18 C19 C34 -174.1(3)
C28 C18 C19 C34 0.5(5)
Fe1 C18 C19 C34 127.4(3)
C17 C18 C19 Fe1 58.5(2)
C28 C18 C19 Fe1 -127.0(3)
C3 Fe1 C19 C18 -169.2(2)
C4 Fe1 C19 C18 19.9(12)
C21 Fe1 C19 C18 -82.0(2)
C17 Fe1 C19 C18 -37.91(18)
C20 Fe1 C19 C18 -119.5(2)
C2 Fe1 C19 C18 152.47(19)
C5 Fe1 C19 C18 68.9(3)
C1 Fe1 C19 C18 108.9(2)
C3 Fe1 C19 C20 -49.7(3)
C4 Fe1 C19 C20 139.4(11)
C21 Fe1 C19 C20 37.53(18)
C17 Fe1 C19 C20 81.61(19)
C2 Fe1 C19 C20 -88.0(2)
C18 Fe1 C19 C20 119.5(2)
C5 Fe1 C19 C20 -171.6(2)
C1 Fe1 C19 C20 -131.54(18)
C3 Fe1 C19 C34 69.8(4)
C4 Fe1 C19 C34 -101.0(11)
C21 Fe1 C19 C34 157.1(3)
C17 Fe1 C19 C34 -158.8(3)
C20 Fe1 C19 C34 119.5(4)
C2 Fe1 C19 C34 31.5(4)
C18 Fe1 C19 C34 -120.9(4)
C5 Fe1 C19 C34 -52.0(4)
C1 Fe1 C19 C34 -12.0(3)
C18 C19 C20 C21 0.8(3)
C34 C19 C20 C21 174.4(3)
Fe1 C19 C20 C21 -58.9(2)
C18 C19 C20 C40 -175.2(3)
C34 C19 C20 C40 -1.5(5)
Fe1 C19 C20 C40 125.1(3)
C18 C19 C20 Fe1 59.73(19)
C34 C19 C20 Fe1 -126.6(3)
C3 Fe1 C20 C21 -88.2(2)
C4 Fe1 C20 C21 -53.8(3)
C17 Fe1 C20 C21 38.22(19)
C2 Fe1 C20 C21 -131.2(2)
C19 Fe1 C20 C21 119.3(3)
C18 Fe1 C20 C21 82.4(2)
C5 Fe1 C20 C21 -178(26)
C1 Fe1 C20 C21 -166.6(2)
C3 Fe1 C20 C19 152.43(19)
C4 Fe1 C20 C19 -173.1(2)
C21 Fe1 C20 C19 -119.3(3)
C17 Fe1 C20 C19 -81.11(18)
C2 Fe1 C20 C19 109.44(19)
C18 Fe1 C20 C19 -36.95(16)
C5 Fe1 C20 C19 62.3(13)
C1 Fe1 C20 C19 74.1(2)
C3 Fe1 C20 C40 33.2(3)
C4 Fe1 C20 C40 67.7(4)
C21 Fe1 C20 C40 121.4(4)
C17 Fe1 C20 C40 159.7(3)
C2 Fe1 C20 C40 -9.8(3)
C19 Fe1 C20 C40 -119.2(3)
C18 Fe1 C20 C40 -156.2(3)
C5 Fe1 C20 C40 -56.9(13)
C1 Fe1 C20 C40 -45.1(4)
C19 C20 C21 C17 -0.8(4)
C40 C20 C21 C17 175.1(3)
Fe1 C20 C21 C17 -60.0(3)
C19 C20 C21 C46 -176.7(3)
C40 C20 C21 C46 -0.9(5)
Fe1 C20 C21 C46 124.1(3)
C19 C20 C21 Fe1 59.2(2)
C40 C20 C21 Fe1 -125.0(3)
C18 C17 C21 C20 0.5(4)
C22 C17 C21 C20 -173.0(3)
Fe1 C17 C21 C20 60.1(2)
C18 C17 C21 C46 176.4(3)
C22 C17 C21 C46 2.9(6)
Fe1 C17 C21 C46 -124.0(3)
C18 C17 C21 Fe1 -59.6(2)
C22 C17 C21 Fe1 126.9(3)
C3 Fe1 C21 C20 106.4(2)
C4 Fe1 C21 C20 148.7(2)
C17 Fe1 C21 C20 -118.5(3)
C2 Fe1 C21 C20 69.3(2)
C19 Fe1 C21 C20 -38.01(19)
C18 Fe1 C21 C20 -80.97(19)
C5 Fe1 C21 C20 179.7(2)
C1 Fe1 C21 C20 67.1(8)
C3 Fe1 C21 C17 -135.0(2)
C4 Fe1 C21 C17 -92.8(2)
C20 Fe1 C21 C17 118.5(3)
C2 Fe1 C21 C17 -172.2(2)
C19 Fe1 C21 C17 80.5(2)
C18 Fe1 C21 C17 37.6(2)
C5 Fe1 C21 C17 -61.8(3)
C1 Fe1 C21 C17 -174.4(6)
C3 Fe1 C21 C46 -13.9(3)
C4 Fe1 C21 C46 28.3(3)
C17 Fe1 C21 C46 121.1(4)
C20 Fe1 C21 C46 -120.4(4)
C2 Fe1 C21 C46 -51.1(3)
C19 Fe1 C21 C46 -158.4(3)
C18 Fe1 C21 C46 158.6(3)
C5 Fe1 C21 C46 59.3(4)
C1 Fe1 C21 C46 -53.3(8)
C21 C17 C22 C27 -138.8(4)
C18 C17 C22 C27 48.6(5)
Fe1 C17 C22 C27 -44.6(4)
C21 C17 C22 C23 47.2(5)
C18 C17 C22 C23 -125.3(3)
Fe1 C17 C22 C23 141.5(3)
C27 C22 C23 C24 -1.1(5)
C17 C22 C23 C24 173.2(3)
C22 C23 C24 C25 0.0(5)
C23 C24 C25 C26 1.0(6)
C24 C25 C26 C27 -0.9(6)
C23 C22 C27 C26 1.2(5)
C17 C22 C27 C26 -172.8(3)
C25 C26 C27 C22 -0.2(6)
C19 C18 C28 C29 50.3(4)
C17 C18 C28 C29 -136.2(3)
Fe1 C18 C28 C29 -42.6(4)
C19 C18 C28 C33 -124.2(3)
C17 C18 C28 C33 49.3(4)
Fe1 C18 C28 C33 142.9(3)
C33 C28 C29 C30 0.7(5)
C18 C28 C29 C30 -173.9(3)
C28 C29 C30 C31 0.6(6)
C29 C30 C31 C32 -1.3(6)
C30 C31 C32 C33 0.8(6)
C31 C32 C33 C28 0.4(6)
C29 C28 C33 C32 -1.2(5)
C18 C28 C33 C32 173.6(3)
C18 C19 C34 C39 47.9(4)
C20 C19 C34 C39 -124.7(3)
Fe1 C19 C34 C39 142.7(3)
C18 C19 C34 C35 -134.7(3)
C20 C19 C34 C35 52.7(4)
Fe1 C19 C34 C35 -39.9(5)
C39 C34 C35 C36 1.0(5)
C19 C34 C35 C36 -176.4(4)
C34 C35 C36 C37 -0.9(7)
C35 C36 C37 C38 0.5(7)
C36 C37 C38 C39 -0.2(7)
C37 C38 C39 C34 0.3(7)
C35 C34 C39 C38 -0.7(5)
C19 C34 C39 C38 176.8(4)
C21 C20 C40 C45 48.1(5)
C19 C20 C40 C45 -136.7(3)
Fe1 C20 C40 C45 -44.8(4)
C21 C20 C40 C41 -130.2(3)
C19 C20 C40 C41 45.0(4)
Fe1 C20 C40 C41 136.8(3)
C45 C40 C41 C42 0.1(5)
C20 C40 C41 C42 178.5(3)
C40 C41 C42 C43 0.6(6)
C41 C42 C43 C44 -1.6(6)
C42 C43 C44 C45 1.9(6)
C41 C40 C45 C44 0.2(5)
C20 C40 C45 C44 -178.2(3)
C43 C44 C45 C40 -1.2(6)
C20 C21 C46 C47 49.7(5)
C17 C21 C46 C47 -125.5(4)
Fe1 C21 C46 C47 142.0(3)
C20 C21 C46 C51 -132.3(3)
C17 C21 C46 C51 52.5(5)
Fe1 C21 C46 C51 -40.0(5)
C51 C46 C47 C48 1.7(5)
C21 C46 C47 C48 179.8(3)
C46 C47 C48 C49 -0.2(6)
C47 C48 C49 C50 -1.0(6)
C48 C49 C50 C51 0.7(6)
C49 C50 C51 C46 0.9(6)
C47 C46 C51 C50 -2.1(5)
C21 C46 C51 C50 179.9(3)
C59 N3 C52 C56 -10.6(5)
C60 N3 C52 C56 -164.2(3)
C59 N3 C52 C53 164.5(3)
C60 N3 C52 C53 10.9(6)
C59 N3 C52 Fe2 -98.5(4)
C60 N3 C52 Fe2 107.9(4)
C54 Fe2 C52 N3 -164.8(4)
C55 Fe2 C52 N3 150.2(4)
C68 Fe2 C52 N3 101.0(8)
C72 Fe2 C52 N3 -87.1(4)
C71 Fe2 C52 N3 -44.5(4)
C70 Fe2 C52 N3 0.9(4)
C69 Fe2 C52 N3 43.4(5)
C53 Fe2 C52 N3 -125.4(5)
C56 Fe2 C52 N3 110.8(5)
C54 Fe2 C52 C56 84.4(2)
C55 Fe2 C52 C56 39.3(2)
C68 Fe2 C52 C56 -9.8(9)
C72 Fe2 C52 C56 162.1(2)
C71 Fe2 C52 C56 -155.3(2)
C70 Fe2 C52 C56 -110.0(2)
C69 Fe2 C52 C56 -67.5(3)
C53 Fe2 C52 C56 123.8(3)
C54 Fe2 C52 C53 -39.4(2)
C55 Fe2 C52 C53 -84.4(2)
C68 Fe2 C52 C53 -133.6(7)
C72 Fe2 C52 C53 38.3(3)
C71 Fe2 C52 C53 80.9(2)
C70 Fe2 C52 C53 126.2(2)
C69 Fe2 C52 C53 168.7(2)
C56 Fe2 C52 C53 -123.8(3)
N3 C52 C53 C54 -171.8(3)
C56 C52 C53 C54 3.6(4)
Fe2 C52 C53 C54 59.9(2)
N3 C52 C53 Fe2 128.3(4)
C56 C52 C53 Fe2 -56.3(3)
C54 Fe2 C53 C52 116.6(3)
C55 Fe2 C53 C52 78.7(2)
C68 Fe2 C53 C52 166.4(2)
C72 Fe2 C53 C52 -159.6(2)
C71 Fe2 C53 C52 -116.1(2)
C70 Fe2 C53 C52 -77.1(3)
C69 Fe2 C53 C52 -51.1(9)
C56 Fe2 C53 C52 34.4(2)
C55 Fe2 C53 C54 -37.90(19)
C68 Fe2 C53 C54 49.8(3)
C72 Fe2 C53 C54 83.8(2)
C71 Fe2 C53 C54 127.3(2)
C70 Fe2 C53 C54 166.31(19)
C69 Fe2 C53 C54 -167.7(7)
C56 Fe2 C53 C54 -82.2(2)
C52 Fe2 C53 C54 -116.6(3)
C52 C53 C54 C55 -2.9(4)
Fe2 C53 C54 C55 60.0(2)
C52 C53 C54 Fe2 -62.9(2)
C55 Fe2 C54 C53 119.4(3)
C68 Fe2 C54 C53 -153.0(2)
C72 Fe2 C54 C53 -110.8(2)
C71 Fe2 C54 C53 -72.0(2)
C70 Fe2 C54 C53 -52.2(6)
C69 Fe2 C54 C53 175.6(3)
C56 Fe2 C54 C53 80.4(2)
C52 Fe2 C54 C53 38.2(2)
C68 Fe2 C54 C55 87.6(2)
C72 Fe2 C54 C55 129.8(2)
C71 Fe2 C54 C55 168.56(19)
C70 Fe2 C54 C55 -171.6(5)
C69 Fe2 C54 C55 56.2(4)
C53 Fe2 C54 C55 -119.4(3)
C56 Fe2 C54 C55 -38.9(2)
C52 Fe2 C54 C55 -81.2(2)
C53 C54 C55 C56 1.2(4)
Fe2 C54 C55 C56 62.3(2)
C53 C54 C55 Fe2 -61.1(2)
C68 Fe2 C55 C54 -108.2(2)
C72 Fe2 C55 C54 -67.9(3)
C71 Fe2 C55 C54 -39.1(7)
C70 Fe2 C55 C54 175.9(2)
C69 Fe2 C55 C54 -151.7(2)
C53 Fe2 C55 C54 37.35(19)
C56 Fe2 C55 C54 117.1(3)
C52 Fe2 C55 C54 79.8(2)
C54 Fe2 C55 C56 -117.1(3)
C68 Fe2 C55 C56 134.6(2)
C72 Fe2 C55 C56 175.0(2)
C71 Fe2 C55 C56 -156.3(5)
C70 Fe2 C55 C56 58.8(4)
C69 Fe2 C55 C56 91.1(2)
C53 Fe2 C55 C56 -79.8(2)
C52 Fe2 C55 C56 -37.4(2)
N3 C52 C56 C57 -1.6(5)
C53 C52 C56 C57 -177.6(3)
Fe2 C52 C56 C57 126.8(3)
N3 C52 C56 C55 173.1(2)
C53 C52 C56 C55 -2.9(4)
Fe2 C52 C56 C55 -58.5(2)
N3 C52 C56 Fe2 -128.4(3)
C53 C52 C56 Fe2 55.6(3)
C54 C55 C56 C52 1.0(4)
Fe2 C55 C56 C52 61.4(3)
C54 C55 C56 C57 174.9(3)
Fe2 C55 C56 C57 -124.7(4)
C54 C55 C56 Fe2 -60.5(2)
C54 Fe2 C56 C52 -78.4(2)
C55 Fe2 C56 C52 -117.5(3)
C68 Fe2 C56 C52 177.7(2)
C72 Fe2 C56 C52 -135.7(6)
C71 Fe2 C56 C52 50.2(4)
C70 Fe2 C56 C52 90.4(2)
C69 Fe2 C56 C52 134.2(2)
C53 Fe2 C56 C52 -34.6(2)
C54 Fe2 C56 C57 166.4(4)
C55 Fe2 C56 C57 127.3(5)
C68 Fe2 C56 C57 62.5(4)
C72 Fe2 C56 C57 109.1(6)
C71 Fe2 C56 C57 -65.0(5)
C70 Fe2 C56 C57 -24.8(4)
C69 Fe2 C56 C57 19.0(4)
C53 Fe2 C56 C57 -149.8(4)
C52 Fe2 C56 C57 -115.2(5)
C54 Fe2 C56 C55 39.0(2)
C68 Fe2 C56 C55 -64.8(3)
C72 Fe2 C56 C55 -18.2(7)
C71 Fe2 C56 C55 167.6(3)
C70 Fe2 C56 C55 -152.2(2)
C69 Fe2 C56 C55 -108.3(2)
C53 Fe2 C56 C55 82.9(2)
C52 Fe2 C56 C55 117.5(3)
C52 C56 C57 C58 7.1(5)
C55 C56 C57 C58 -166.1(3)
Fe2 C56 C57 C58 98.7(4)
C56 C57 C58 C59 -0.4(4)
C61 N4 C59 N3 -0.9(4)
C61 N4 C59 C58 -179.5(3)
C52 N3 C59 N4 -161.7(3)
C60 N3 C59 N4 -3.9(4)
C52 N3 C59 C58 17.0(4)
C60 N3 C59 C58 174.8(3)
C57 C58 C59 N4 167.0(3)
C57 C58 C59 N3 -11.6(4)
C52 N3 C60 C61 162.2(3)
C59 N3 C60 C61 6.3(4)
C59 N4 C61 C62 -121.4(3)
C59 N4 C61 C60 4.9(4)
N3 C60 C61 N4 -6.7(4)
N3 C60 C61 C62 113.6(4)
N4 C61 C62 C63 -96.3(5)
C60 C61 C62 C63 144.5(5)
N4 C61 C62 C67 79.2(6)
C60 C61 C62 C67 -40.0(7)
C67 C62 C63 C64 -1.6(9)
C61 C62 C63 C64 174.1(6)
C62 C63 C64 C65 0.5(11)
C63 C64 C65 C66 1.5(12)
C64 C65 C66 C67 -2.2(12)
C63 C62 C67 C66 0.8(9)
C61 C62 C67 C66 -174.7(6)
C65 C66 C67 C62 1.1(11)
C54 Fe2 C68 C72 84.1(2)
C55 Fe2 C68 C72 127.3(2)
C71 Fe2 C68 C72 -38.13(19)
C70 Fe2 C68 C72 -82.0(2)
C69 Fe2 C68 C72 -119.3(3)
C53 Fe2 C68 C72 51.2(3)
C56 Fe2 C68 C72 165.54(18)
C52 Fe2 C68 C72 173.7(7)
C54 Fe2 C68 C69 -156.65(19)
C55 Fe2 C68 C69 -113.5(2)
C72 Fe2 C68 C69 119.3(3)
C71 Fe2 C68 C69 81.12(19)
C70 Fe2 C68 C69 37.2(2)
C53 Fe2 C68 C69 170.4(3)
C56 Fe2 C68 C69 -75.2(2)
C52 Fe2 C68 C69 -67.1(8)
C54 Fe2 C68 C73 -37.0(3)
C55 Fe2 C68 C73 6.2(3)
C72 Fe2 C68 C73 -121.1(4)
C71 Fe2 C68 C73 -159.2(3)
C70 Fe2 C68 C73 156.9(3)
C69 Fe2 C68 C73 119.7(4)
C53 Fe2 C68 C73 -69.9(4)
C56 Fe2 C68 C73 44.5(4)
C52 Fe2 C68 C73 52.6(9)
C72 C68 C69 C70 0.1(4)
C73 C68 C69 C70 175.8(3)
Fe2 C68 C69 C70 -59.2(2)
C72 C68 C69 C79 -171.4(3)
C73 C68 C69 C79 4.2(5)
Fe2 C68 C69 C79 129.2(3)
C72 C68 C69 Fe2 59.3(3)
C73 C68 C69 Fe2 -125.0(3)
C54 Fe2 C69 C70 164.9(2)
C55 Fe2 C69 C70 -157.04(18)
C68 Fe2 C69 C70 119.1(3)
C72 Fe2 C69 C70 81.57(19)
C71 Fe2 C69 C70 37.38(17)
C53 Fe2 C69 C70 -31.1(9)
C56 Fe2 C69 C70 -112.33(19)
C52 Fe2 C69 C70 -73.9(2)
C54 Fe2 C69 C68 45.7(3)
C55 Fe2 C69 C68 83.8(2)
C72 Fe2 C69 C68 -37.56(19)
C71 Fe2 C69 C68 -81.7(2)
C70 Fe2 C69 C68 -119.1(3)
C53 Fe2 C69 C68 -150.2(7)
C56 Fe2 C69 C68 128.5(2)
C52 Fe2 C69 C68 167.0(2)
C54 Fe2 C69 C79 -73.1(4)
C55 Fe2 C69 C79 -35.0(3)
C68 Fe2 C69 C79 -118.8(4)
C72 Fe2 C69 C79 -156.4(3)
C71 Fe2 C69 C79 159.4(3)
C70 Fe2 C69 C79 122.0(4)
C53 Fe2 C69 C79 91.0(9)
C56 Fe2 C69 C79 9.7(3)
C52 Fe2 C69 C79 48.2(4)
C68 C69 C70 C71 -0.3(3)
C79 C69 C70 C71 171.1(3)
Fe2 C69 C70 C71 -58.83(18)
C68 C69 C70 C85 -174.4(3)
C79 C69 C70 C85 -3.0(5)
Fe2 C69 C70 C85 127.1(3)
C68 C69 C70 Fe2 58.5(2)
C79 C69 C70 Fe2 -130.1(3)
C54 Fe2 C70 C69 -144.6(5)
C55 Fe2 C70 C69 47.1(3)
C68 Fe2 C70 C69 -38.45(18)
C72 Fe2 C70 C69 -82.34(19)
C71 Fe2 C70 C69 -120.1(2)
C53 Fe2 C70 C69 172.9(2)
C56 Fe2 C70 C69 87.7(2)
C52 Fe2 C70 C69 130.8(2)
C54 Fe2 C70 C71 -24.5(6)
C55 Fe2 C70 C71 167.2(3)
C68 Fe2 C70 C71 81.67(19)
C72 Fe2 C70 C71 37.78(18)
C69 Fe2 C70 C71 120.1(2)
C53 Fe2 C70 C71 -67.0(2)
C56 Fe2 C70 C71 -152.20(19)
C52 Fe2 C70 C71 -109.1(2)
C54 Fe2 C70 C85 95.9(6)
C55 Fe2 C70 C85 -72.3(5)
C68 Fe2 C70 C85 -157.9(4)
C72 Fe2 C70 C85 158.3(4)
C71 Fe2 C70 C85 120.5(4)
C69 Fe2 C70 C85 -119.4(4)
C53 Fe2 C70 C85 53.5(4)
C56 Fe2 C70 C85 -31.7(4)
C52 Fe2 C70 C85 11.4(4)
C69 C70 C71 C72 0.4(3)
C85 C70 C71 C72 174.4(3)
Fe2 C70 C71 C72 -58.8(2)
C69 C70 C71 C91 -173.4(3)
C85 C70 C71 C91 0.6(5)
Fe2 C70 C71 C91 127.4(3)
C69 C70 C71 Fe2 59.21(18)
C85 C70 C71 Fe2 -126.8(3)
C54 Fe2 C71 C70 173.2(2)
C55 Fe2 C71 C70 -155.5(6)
C68 Fe2 C71 C70 -81.6(2)
C72 Fe2 C71 C70 -119.5(3)
C69 Fe2 C71 C70 -36.86(18)
C53 Fe2 C71 C70 132.95(19)
C56 Fe2 C71 C70 58.5(4)
C52 Fe2 C71 C70 92.2(2)
C54 Fe2 C71 C72 -67.3(2)
C55 Fe2 C71 C72 -36.0(7)
C68 Fe2 C71 C72 37.87(19)
C70 Fe2 C71 C72 119.5(3)
C69 Fe2 C71 C72 82.7(2)
C53 Fe2 C71 C72 -107.5(2)
C56 Fe2 C71 C72 178.0(3)
C52 Fe2 C71 C72 -148.28(19)
C54 Fe2 C71 C91 52.8(3)
C55 Fe2 C71 C91 84.0(7)
C68 Fe2 C71 C91 157.9(3)
C72 Fe2 C71 C91 120.0(4)
C70 Fe2 C71 C91 -120.5(4)
C69 Fe2 C71 C91 -157.3(3)
C53 Fe2 C71 C91 12.5(3)
C56 Fe2 C71 C91 -62.0(4)
C52 Fe2 C71 C91 -28.2(3)
C69 C68 C72 C71 0.1(4)
C73 C68 C72 C71 -175.5(3)
Fe2 C68 C72 C71 59.6(2)
C69 C68 C72 C97 174.6(3)
C73 C68 C72 C97 -1.0(6)
Fe2 C68 C72 C97 -126.0(3)
C69 C68 C72 Fe2 -59.5(2)
C73 C68 C72 Fe2 125.0(3)
C70 C71 C72 C68 -0.3(4)
C91 C71 C72 C68 173.4(3)
Fe2 C71 C72 C68 -59.5(3)
C70 C71 C72 C97 -174.9(3)
C91 C71 C72 C97 -1.2(5)
Fe2 C71 C72 C97 125.9(3)
C70 C71 C72 Fe2 59.19(19)
C91 C71 C72 Fe2 -127.1(3)
C54 Fe2 C72 C68 -110.6(2)
C55 Fe2 C72 C68 -71.7(3)
C71 Fe2 C72 C68 118.9(3)
C70 Fe2 C72 C68 81.4(2)
C69 Fe2 C72 C68 38.2(2)
C53 Fe2 C72 C68 -152.37(19)
C56 Fe2 C72 C68 -56.9(7)
C52 Fe2 C72 C68 -177.8(2)
C54 Fe2 C72 C71 130.5(2)
C55 Fe2 C72 C71 169.4(2)
C68 Fe2 C72 C71 -118.9(3)
C70 Fe2 C72 C71 -37.51(19)
C69 Fe2 C72 C71 -80.66(18)
C53 Fe2 C72 C71 88.7(2)
C56 Fe2 C72 C71 -175.8(6)
C52 Fe2 C72 C71 63.3(3)
C54 Fe2 C72 C97 11.4(3)
C55 Fe2 C72 C97 50.4(4)
C68 Fe2 C72 C97 122.1(4)
C71 Fe2 C72 C97 -119.0(4)
C70 Fe2 C72 C97 -156.5(3)
C69 Fe2 C72 C97 160.3(3)
C53 Fe2 C72 C97 -30.3(3)
C56 Fe2 C72 C97 65.2(7)
C52 Fe2 C72 C97 -55.8(4)
C72 C68 C73 C78 -54.8(5)
C69 C68 C73 C78 130.4(4)
Fe2 C68 C73 C78 38.2(5)
C72 C68 C73 C74 123.0(4)
C69 C68 C73 C74 -51.8(5)
Fe2 C68 C73 C74 -144.0(3)
C78 C73 C74 C75 -1.1(5)
C68 C73 C74 C75 -179.0(3)
C73 C74 C75 C76 -0.4(6)
C74 C75 C76 C77 2.0(7)
C75 C76 C77 C78 -1.9(7)
C74 C73 C78 C77 1.1(5)
C68 C73 C78 C77 178.9(3)
C76 C77 C78 C73 0.4(6)
C70 C69 C79 C80 137.6(3)
C68 C69 C79 C80 -52.4(5)
Fe2 C69 C79 C80 40.9(5)
C70 C69 C79 C84 -46.1(4)
C68 C69 C79 C84 123.8(3)
Fe2 C69 C79 C84 -142.8(3)
C84 C79 C80 C81 -0.1(5)
C69 C79 C80 C81 176.2(3)
C79 C80 C81 C82 0.6(6)
C80 C81 C82 C83 -0.2(6)
C81 C82 C83 C84 -0.5(7)
C80 C79 C84 C83 -0.7(5)
C69 C79 C84 C83 -177.1(3)
C82 C83 C84 C79 1.0(6)
C69 C70 C85 C86 -49.4(4)
C71 C70 C85 C86 137.6(3)
Fe2 C70 C85 C86 44.0(5)
C69 C70 C85 C90 126.1(3)
C71 C70 C85 C90 -46.9(4)
Fe2 C70 C85 C90 -140.4(3)
C90 C85 C86 C87 0.3(5)
C70 C85 C86 C87 175.8(4)
C85 C86 C87 C88 -1.3(7)
C86 C87 C88 C89 2.2(7)
C87 C88 C89 C90 -1.9(7)
C88 C89 C90 C85 0.9(6)
C86 C85 C90 C89 0.0(5)
C70 C85 C90 C89 -175.7(3)
C70 C71 C91 C96 126.7(3)
C72 C71 C91 C96 -45.9(4)
Fe2 C71 C91 C96 -139.2(3)
C70 C71 C91 C92 -47.8(4)
C72 C71 C91 C92 139.6(3)
Fe2 C71 C91 C92 46.3(4)
C96 C91 C92 C93 -2.7(5)
C71 C91 C92 C93 171.9(3)
C91 C92 C93 C94 1.8(6)
C92 C93 C94 C95 0.4(6)
C93 C94 C95 C96 -1.7(6)
C94 C95 C96 C91 0.8(5)
C92 C91 C96 C95 1.4(5)
C71 C91 C96 C95 -173.2(3)
C68 C72 C97 C98 -49.5(5)
C71 C72 C97 C98 124.1(3)
Fe2 C72 C97 C98 -143.6(3)
C68 C72 C97 C102 135.1(4)
C71 C72 C97 C102 -51.3(4)
Fe2 C72 C97 C102 41.0(4)
C102 C97 C98 C99 2.8(5)
C72 C97 C98 C99 -172.7(3)
C97 C98 C99 C100 -1.0(5)
C98 C99 C100 C101 -1.0(6)
C99 C100 C101 C102 1.2(6)
C100 C101 C102 C97 0.7(5)
C98 C97 C102 C101 -2.7(5)
C72 C97 C102 C101 172.8(3)
